data_7203246
loop_
_publ_author_name
'Yu Gao'
'Franz Ren\'e Kogler'
'Herwig Peterlik'
'Ulrich Schubert'

_publ_section_title
;
 Ring-opening metathesis polymerizations with norbornene
 carboxylate-substituted metal oxo clusters
;
_journal_issue 32
_journal_name_full 'Journal of Materials Chemistry'
_journal_page_first 3268
_journal_paper_doi 10.1039/b518277h
_journal_volume 16
_journal_year 2006
_chemical_formula_sum 'C120 H142 O38 Zr6'
_chemical_formula_weight 2739.65
_chemical_name_systematic
;
?
;
_space_group_IT_number 14
_symmetry_cell_setting monoclinic
_symmetry_space_group_name_Hall '-P 2yn'
_symmetry_space_group_name_H-M 'P 1 21/n 1'
_atom_sites_solution_hydrogens geom
_atom_sites_solution_primary direct
_atom_sites_solution_secondary difmap
_audit_creation_method SHELXL-97
_cell_angle_alpha 90.00
_cell_angle_beta 93.8220(10)
_cell_angle_gamma 90.00
_cell_formula_units_Z 4
_cell_length_a 15.1389(6)
_cell_length_b 27.9190(11)
_cell_length_c 28.2235(11)
_cell_measurement_reflns_used 5750
_cell_measurement_temperature 173(2)
_cell_measurement_theta_max 40.111
_cell_measurement_theta_min 4.293
_cell_volume 11902.5(8)
_computing_cell_refinement 'Bruker-AXS SAINT Software'
_computing_data_collection 'Bruker-AXS SMART Software'
_computing_data_reduction 'Bruker-AXS SAINT Software'
_computing_molecular_graphics 'Bruker-AXS SHELXTL Software'
_computing_publication_material 'Bruker-AXS SHELXTL Software'
_computing_structure_refinement 'SHELXL-97 (Sheldrick, 1997)'
_computing_structure_solution 'SHELXS-97 (Sheldrick, 1990)'
_diffrn_ambient_temperature 173(2)
_diffrn_measured_fraction_theta_full 0.996
_diffrn_measured_fraction_theta_max 0.996
_diffrn_measurement_device_type 'Bruker-AXS APEX CCD Detector'
_diffrn_measurement_method omega-scans
_diffrn_radiation_monochromator graphite
_diffrn_radiation_source 'fine-focus sealed tube'
_diffrn_radiation_type MoK\a
_diffrn_radiation_wavelength 0.71073
_diffrn_reflns_av_R_equivalents 0.0996
_diffrn_reflns_av_sigmaI/netI 0.1038
_diffrn_reflns_limit_h_max 18
_diffrn_reflns_limit_h_min -18
_diffrn_reflns_limit_k_max 33
_diffrn_reflns_limit_k_min -28
_diffrn_reflns_limit_l_max 33
_diffrn_reflns_limit_l_min -28
_diffrn_reflns_number 76828
_diffrn_reflns_theta_full 25.00
_diffrn_reflns_theta_max 25.00
_diffrn_reflns_theta_min 1.99
_diffrn_standards_interval_time 20
_exptl_absorpt_coefficient_mu 0.589
_exptl_absorpt_correction_T_max 0.9489
_exptl_absorpt_correction_T_min 0.8765
_exptl_absorpt_correction_type empirical
_exptl_absorpt_process_details SADABS
_exptl_crystal_colour colourless
_exptl_crystal_density_diffrn 1.527
_exptl_crystal_density_method 'not measured'
_exptl_crystal_description irregular
_exptl_crystal_F_000 5608
_exptl_crystal_size_max 0.23
_exptl_crystal_size_mid 0.17
_exptl_crystal_size_min 0.09
_refine_diff_density_max 1.443
_refine_diff_density_min -0.699
_refine_diff_density_rms 0.128
_refine_ls_extinction_method none
_refine_ls_goodness_of_fit_ref 0.965
_refine_ls_hydrogen_treatment constr
_refine_ls_matrix_type full
_refine_ls_number_parameters 1480
_refine_ls_number_reflns 20856
_refine_ls_number_restraints 405
_refine_ls_restrained_S_all 0.977
_refine_ls_R_factor_all 0.1472
_refine_ls_R_factor_gt 0.0768
_refine_ls_shift/su_max 0.001
_refine_ls_shift/su_mean 0.000
_refine_ls_structure_factor_coef Fsqd
_refine_ls_weighting_details 'calc w=1/[\s^2^(Fo^2^)+(0.1309P)^2^+0.0000P] where P=(Fo^2^+2Fc^2^)/3'
_refine_ls_weighting_scheme calc
_refine_ls_wR_factor_gt 0.1948
_refine_ls_wR_factor_ref 0.2234
_reflns_number_gt 11429
_reflns_number_total 20856
_reflns_threshold_expression >2sigma(I)
_cod_data_source_file b518277h.txt
_cod_data_source_block compound_2
_cod_original_sg_symbol_H-M P2(1)/n
_cod_database_code 7203246

loop_
_symmetry_equiv_pos_as_xyz
'x, y, z'
'-x+1/2, y+1/2, -z+1/2'
'-x, -y, -z'
'x-1/2, -y-1/2, z-1/2'

loop_
_atom_site_label
_atom_site_type_symbol
_atom_site_fract_x
_atom_site_fract_y
_atom_site_fract_z
_atom_site_U_iso_or_equiv
_atom_site_adp_type
_atom_site_occupancy
_atom_site_symmetry_multiplicity
_atom_site_calc_flag
_atom_site_refinement_flags
_atom_site_disorder_assembly
_atom_site_disorder_group
C1M C 0.7854(9) 0.2202(4) 0.3840(5) 0.093(4) Uani 1 1 d . . .
Zr1 Zr 0.09024(5) 0.26548(3) 0.33973(3) 0.0404(2) Uani 1 1 d . . .
Zr2 Zr 0.07624(5) 0.43640(3) 0.29289(3) 0.0415(2) Uani 1 1 d . . .
Zr3 Zr -0.07332(5) 0.34113(3) 0.28715(3) 0.0400(2) Uani 1 1 d . . .
Zr4 Zr 0.13241(5) 0.33052(3) 0.23682(3) 0.0421(2) Uani 1 1 d . . .
Zr5 Zr 0.03582(5) 0.37174(3) 0.39636(3) 0.0417(2) Uani 1 1 d . . .
Zr6 Zr 0.24082(5) 0.35996(3) 0.34509(3) 0.0430(2) Uani 1 1 d . . .
O1 O 0.0157(3) 0.37722(17) 0.23841(18) 0.0447(13) Uani 1 1 d . . .
O2 O 0.0367(3) 0.29750(17) 0.27719(16) 0.0412(12) Uani 1 1 d . . .
O3 O -0.0322(3) 0.30412(17) 0.35436(17) 0.0424(12) Uani 1 1 d . . .
O4 O 0.1980(3) 0.29237(18) 0.29840(18) 0.0447(13) Uani 1 1 d . . .
O5 O 0.1306(3) 0.32808(17) 0.37056(17) 0.0402(12) Uani 1 1 d . . .
O6 O -0.0034(3) 0.39044(17) 0.32746(17) 0.0403(12) Uani 1 1 d . . .
O7 O 0.1419(3) 0.41627(18) 0.36449(18) 0.0465(13) Uani 1 1 d . . .
O8 O 0.1657(3) 0.38201(17) 0.28544(17) 0.0422(12) Uani 1 1 d . . .
O9 O 0.1567(4) 0.2574(2) 0.2034(2) 0.0699(19) Uani 1 1 d . . .
O10 O 0.0670(4) 0.3059(2) 0.1663(2) 0.0629(16) Uani 1 1 d . . .
O11 O 0.1208(4) 0.1998(2) 0.2980(2) 0.0632(16) Uani 1 1 d . . .
O12 O -0.0051(4) 0.20291(19) 0.3297(2) 0.0533(14) Uani 1 1 d . . .
O13 O -0.1352(4) 0.3132(2) 0.2162(2) 0.0647(17) Uani 1 1 d . . .
O14 O -0.1632(4) 0.2768(2) 0.2809(3) 0.0692(18) Uani 1 1 d . . .
O15 O 0.0202(4) 0.31456(19) 0.44746(18) 0.0515(14) Uani 1 1 d . . .
O16 O 0.0610(4) 0.24650(19) 0.4129(2) 0.0529(14) Uani 1 1 d . . .
O17 O -0.1050(4) 0.37577(19) 0.4069(2) 0.0521(14) Uani 1 1 d . . .
O18 O -0.1781(3) 0.3579(2) 0.3378(2) 0.0569(15) Uani 1 1 d . . .
O19 O 0.0103(4) 0.4477(2) 0.4125(2) 0.0589(16) Uani 1 1 d . . .
O20 O 0.0322(4) 0.48895(18) 0.3450(2) 0.0563(15) Uani 1 1 d . . .
O21 O -0.1468(4) 0.4033(2) 0.25859(19) 0.0526(14) Uani 1 1 d . . .
O22 O -0.0498(4) 0.46435(19) 0.2615(2) 0.0536(15) Uani 1 1 d . . .
O23 O 0.1987(4) 0.4802(2) 0.3042(2) 0.0562(15) Uani 1 1 d . . .
O24 O 0.3035(4) 0.4298(2) 0.3375(2) 0.0585(15) Uani 1 1 d . . .
O25 O 0.1541(4) 0.3904(2) 0.18609(19) 0.0584(15) Uani 1 1 d . . .
O26 O 0.1122(4) 0.4574(2) 0.2224(2) 0.0543(15) Uani 1 1 d . . .
O27 O 0.1420(4) 0.3846(2) 0.4536(2) 0.0590(16) Uani 1 1 d . . .
O28 O 0.2721(4) 0.3781(2) 0.4197(2) 0.0566(15) Uani 1 1 d . . .
O29 O 0.3120(4) 0.2978(2) 0.37694(19) 0.0566(15) Uani 1 1 d . . .
O30 O 0.2139(4) 0.2376(2) 0.3754(2) 0.0573(15) Uani 1 1 d . . .
O31 O 0.2758(4) 0.3317(2) 0.22520(19) 0.0554(15) Uani 1 1 d . . .
O32 O 0.3439(4) 0.3489(2) 0.2954(2) 0.0576(15) Uani 1 1 d . . .
O33 O 0.8445(5) 0.2450(3) 0.3977(3) 0.081(2) Uani 1 1 d . . .
O34 O 0.7583(7) 0.2181(3) 0.3382(4) 0.134(4) Uani 1 1 d . . .
H34 H 0.7309 0.2434 0.3304 0.202 Uiso 1 1 calc R . .
O35 O 0.9389(8) 0.3460(3) 0.1074(3) 0.140(4) Uani 1 1 d . . .
H35 H 0.9930 0.3439 0.1160 0.210 Uiso 1 1 calc R . .
O36 O 0.9298(4) 0.4096(2) 0.1535(2) 0.0701(18) Uani 1 1 d . . .
O37 O 0.3271(4) 0.2261(3) 0.2820(3) 0.077(2) Uani 1 1 d . . .
O38 O 0.2557(7) 0.1742(4) 0.2360(5) 0.160(5) Uani 1 1 d . . .
H38 H 0.2318 0.1981 0.2222 0.241 Uiso 1 1 calc R . .
C1 C 0.9095(8) 0.3889(4) 0.1180(4) 0.092(4) Uani 1 1 d . . .
C1A C 0.1109(7) 0.2677(4) 0.1665(4) 0.061(2) Uani 1 1 d . . .
C1B C 0.0519(6) 0.1789(3) 0.3093(3) 0.052(2) Uani 1 1 d . . .
C1C C -0.1724(6) 0.2790(3) 0.2363(4) 0.061(3) Uani 1 1 d . . .
C1D C -0.1727(7) 0.3721(4) 0.3803(4) 0.071(3) Uani 1 1 d . . .
C1E C -0.1258(6) 0.4468(3) 0.2521(3) 0.054(2) Uani 1 1 d . . .
C1F C 0.3420(6) 0.3372(4) 0.2519(4) 0.063(2) Uani 1 1 d . . .
C1G C 0.2907(7) 0.2550(4) 0.3839(3) 0.058(2) Uani 1 1 d . . .
C1H C 0.2255(8) 0.3834(3) 0.4551(4) 0.068(3) Uani 1 1 d . . .
C1I C 0.0295(6) 0.2692(3) 0.4461(3) 0.050(2) Uani 1 1 d . . .
C1J C 0.1449(6) 0.4360(3) 0.1895(3) 0.057(2) Uani 1 1 d . . .
C1K C 0.2781(6) 0.4692(4) 0.3173(3) 0.060(2) Uani 1 1 d . . .
C1L C 0.0121(6) 0.4862(3) 0.3884(4) 0.059(2) Uani 1 1 d . . .
C1N C 0.3203(8) 0.1875(5) 0.2615(4) 0.085(3) Uani 1 1 d . . .
C2 C 0.8608(8) 0.4075(4) 0.0727(5) 0.110(4) Uani 1 1 d DU . .
H2 H 0.8984 0.4016 0.0454 0.132 Uiso 1 1 calc R . .
C2A C 0.1099(9) 0.2377(5) 0.1233(5) 0.115(4) Uani 1 1 d DU . .
H2A H 0.0512 0.2212 0.1201 0.138 Uiso 1 1 calc R . .
C2B C 0.0395(7) 0.1255(3) 0.3028(3) 0.072(3) Uani 1 1 d DU . .
H2B H 0.0347 0.1191 0.2679 0.086 Uiso 1 1 calc R . .
C2C C -0.2254(7) 0.2394(4) 0.2125(4) 0.107(4) Uani 1 1 d DU . .
H2C H -0.2861 0.2387 0.2245 0.129 Uiso 1 1 calc R . .
C2D C -0.2563(8) 0.3914(8) 0.3993(5) 0.158(6) Uani 1 1 d DU . .
H2D H -0.2485 0.4269 0.3988 0.189 Uiso 1 1 calc R . .
C2E C -0.1977(7) 0.4783(4) 0.2317(4) 0.078(3) Uani 1 1 d DU . .
H2E H -0.2121 0.4647 0.1993 0.093 Uiso 1 1 calc R . .
C2F C 0.4307(7) 0.3267(6) 0.2310(4) 0.112(4) Uani 1 1 d DU . .
H2F H 0.4305 0.2914 0.2253 0.134 Uiso 1 1 calc R . .
C2G C 0.3596(6) 0.2216(4) 0.4054(4) 0.083(3) Uani 1 1 d DU . .
H2G H 0.3711 0.1967 0.3812 0.100 Uiso 1 1 calc R . .
C2H C 0.2778(7) 0.3855(4) 0.5039(3) 0.089(3) Uani 1 1 d DU . .
H2H H 0.2772 0.3526 0.5180 0.107 Uiso 1 1 calc R . .
C2I C -0.0004(7) 0.2408(3) 0.4882(3) 0.068(2) Uani 1 1 d DU . .
H2I H -0.0607 0.2278 0.4790 0.082 Uiso 1 1 calc R . .
C2J C 0.1837(9) 0.4647(4) 0.1480(4) 0.101(4) Uani 1 1 d DU . .
H2J H 0.2479 0.4694 0.1577 0.121 Uiso 1 1 calc . . .
C2K C 0.3516(6) 0.5052(3) 0.3062(4) 0.076(3) Uani 1 1 d DU . .
H2K H 0.3660 0.4991 0.2727 0.091 Uiso 1 1 calc R . .
C2L C -0.0116(6) 0.5316(3) 0.4144(3) 0.065(2) Uani 1 1 d DU . .
H2L H -0.0723 0.5278 0.4259 0.078 Uiso 1 1 calc R . .
C2M C 0.7332(10) 0.1889(4) 0.4176(6) 0.137(5) Uani 1 1 d DU . .
H2M H 0.7025 0.2102 0.4397 0.164 Uiso 1 1 calc R . .
C2N C 0.3768(13) 0.1443(8) 0.2705(7) 0.207(9) Uani 1 1 d DU . .
H2N H 0.3359 0.1213 0.2851 0.248 Uiso 1 1 calc R . .
C3 C 0.7749(8) 0.3826(4) 0.0633(4) 0.103(4) Uani 1 1 d DU . .
H3 H 0.7790 0.3488 0.0519 0.123 Uiso 1 1 calc . . .
C3A C 0.1210(16) 0.2627(7) 0.0788(5) 0.244(12) Uani 1 1 d DU . .
H3A H 0.0779 0.2880 0.0675 0.293 Uiso 1 1 calc . . .
C3B C 0.1169(7) 0.0974(3) 0.3238(5) 0.094(3) Uani 1 1 d DU . .
H3B H 0.1736 0.0995 0.3077 0.113 Uiso 1 1 calc . . .
C3C C -0.1817(11) 0.1895(4) 0.2191(4) 0.139(5) Uani 1 1 d DU . .
H3C H -0.1812 0.1727 0.2504 0.167 Uiso 1 1 calc . . .
C3D C -0.2749(7) 0.3802(7) 0.4500(4) 0.128(5) Uani 1 1 d DU . .
H3D H -0.2346 0.3916 0.4772 0.153 Uiso 1 1 calc . . .
C3E C -0.2796(9) 0.4739(5) 0.2548(8) 0.176(8) Uani 1 1 d DU . .
H3E H -0.3141 0.4434 0.2522 0.211 Uiso 1 1 calc . . .
C3F C 0.4429(10) 0.3483(8) 0.1844(5) 0.162(7) Uani 1 1 d DU . .
H3F H 0.4048 0.3399 0.1553 0.195 Uiso 1 1 calc . . .
C3G C 0.4469(7) 0.2424(4) 0.4229(5) 0.102(3) Uani 1 1 d DU . .
H3G H 0.4914 0.2505 0.3995 0.123 Uiso 1 1 calc . . .
C3H C 0.2441(9) 0.4187(6) 0.5388(5) 0.131(5) Uani 1 1 d DU . .
H3H H 0.1868 0.4120 0.5532 0.157 Uiso 1 1 calc . . .
C3I C -0.0070(10) 0.2689(4) 0.5332(4) 0.116(4) Uani 1 1 d DU . .
H3I H -0.0533 0.2943 0.5348 0.139 Uiso 1 1 calc . . .
C3K C 0.4384(6) 0.5019(4) 0.3364(5) 0.103(3) Uani 1 1 d DU . .
H3K H 0.4774 0.4737 0.3316 0.123 Uiso 1 1 calc . . .
C3L C 0.0537(9) 0.5431(4) 0.4574(4) 0.110(4) Uani 1 1 d DU . .
H3L H 0.0532 0.5219 0.4859 0.132 Uiso 1 1 calc . . .
C3M C 0.6698(9) 0.1541(6) 0.3970(6) 0.134(5) Uani 1 1 d DU . .
H3M H 0.6117 0.1648 0.3816 0.161 Uiso 1 1 calc . . .
C3N C 0.4056(11) 0.1178(7) 0.2299(7) 0.172(8) Uani 1 1 d DU . .
H3N H 0.3616 0.1042 0.2056 0.206 Uiso 1 1 calc . . .
C4 C 0.7277(12) 0.3892(7) 0.1087(6) 0.152(6) Uani 1 1 d DU . .
H4 H 0.7161 0.3660 0.1322 0.182 Uiso 1 1 calc R . .
C4A C 0.223(2) 0.2762(9) 0.0911(12) 0.39(2) Uani 1 1 d DU . .
H4A H 0.2492 0.3066 0.0859 0.473 Uiso 1 1 calc R . .
C4B C 0.1194(9) 0.1107(5) 0.3769(5) 0.114(4) Uani 1 1 d DU . .
H4B H 0.1644 0.1287 0.3940 0.137 Uiso 1 1 calc R . .
C4C C -0.0994(11) 0.1908(6) 0.1917(6) 0.166(6) Uani 1 1 d DU . .
H4C H -0.0431 0.1806 0.2047 0.200 Uiso 1 1 calc R . .
C4D C -0.2798(13) 0.3281(7) 0.4366(10) 0.227(10) Uani 1 1 d DU . .
H4D H -0.2383 0.3032 0.4439 0.272 Uiso 1 1 calc R . .
C4E C -0.2655(19) 0.4999(10) 0.3041(7) 0.286(15) Uani 1 1 d DU . .
H4E H -0.2953 0.4933 0.3320 0.343 Uiso 1 1 calc R . .
C4F C 0.452(2) 0.4016(8) 0.2037(8) 0.236(10) Uani 1 1 d DU . .
H4F H 0.4191 0.4289 0.1929 0.283 Uiso 1 1 calc R . .
C4G C 0.4286(13) 0.2775(7) 0.4599(6) 0.165(7) Uani 1 1 d DU . .
H4G H 0.4344 0.3112 0.4570 0.198 Uiso 1 1 calc R . .
C4H C 0.260(2) 0.4677(8) 0.5157(10) 0.280(15) Uani 1 1 d DU . .
H4H H 0.2183 0.4929 0.5122 0.336 Uiso 1 1 calc R . .
C4I C 0.0965(12) 0.2820(6) 0.5472(6) 0.155(6) Uani 1 1 d DU . .
H4I H 0.1186 0.3130 0.5550 0.186 Uiso 1 1 calc R . .
C4K C 0.4154(14) 0.5134(8) 0.3869(5) 0.193(10) Uani 1 1 d DU . .
H4K H 0.4240 0.4933 0.4140 0.231 Uiso 1 1 calc R . .
C4L C 0.1439(9) 0.5513(7) 0.4347(6) 0.148(6) Uani 1 1 d DU . .
H4L H 0.1982 0.5349 0.4415 0.177 Uiso 1 1 calc R . .
C4M C 0.7219(14) 0.1178(8) 0.3751(11) 0.270(12) Uani 1 1 d DU . .
H4M H 0.6951 0.0986 0.3503 0.324 Uiso 1 1 calc R . .
C4N C 0.472(2) 0.1543(10) 0.2167(9) 0.293(14) Uani 1 1 d DU . .
H4N H 0.4802 0.1606 0.1842 0.351 Uiso 1 1 calc R . .
C5 C 0.7069(12) 0.4351(7) 0.1075(6) 0.167(6) Uani 1 1 d DU . .
H5 H 0.6777 0.4513 0.1316 0.200 Uiso 1 1 calc R . .
C5A C 0.2653(18) 0.2393(12) 0.1091(11) 0.40(2) Uani 1 1 d DU . .
H5A H 0.3099 0.2360 0.1342 0.483 Uiso 1 1 calc R . .
C5B C 0.0492(12) 0.0931(5) 0.3939(5) 0.133(5) Uani 1 1 d DU . .
H5B H 0.0312 0.0976 0.4253 0.159 Uiso 1 1 calc R . .
C5C C -0.1126(10) 0.2069(8) 0.1495(5) 0.176(8) Uani 1 1 d DU . .
H5C H -0.0717 0.2220 0.1302 0.211 Uiso 1 1 calc R . .
C5D C -0.3593(10) 0.3260(7) 0.4112(11) 0.242(10) Uani 1 1 d DU . .
H5D H -0.3832 0.2970 0.3983 0.290 Uiso 1 1 calc R . .
C5E C -0.2047(11) 0.5322(9) 0.2991(7) 0.261(14) Uani 1 1 d DU . .
H5E H -0.1521 0.5406 0.3174 0.313 Uiso 1 1 calc R . .
C5F C 0.5156(12) 0.3998(9) 0.2377(11) 0.260(12) Uani 1 1 d DU . .
H5F H 0.5226 0.4228 0.2625 0.312 Uiso 1 1 calc R . .
C5G C 0.4037(16) 0.2556(8) 0.4966(7) 0.193(8) Uani 1 1 d DU . .
H5G H 0.3892 0.2715 0.5248 0.232 Uiso 1 1 calc R . .
C5H C 0.342(2) 0.4689(14) 0.5017(16) 0.38(2) Uani 1 1 d DU . .
H5H H 0.3643 0.4850 0.4755 0.460 Uiso 1 1 calc R . .
C5I C 0.1432(13) 0.2438(7) 0.5460(9) 0.205(9) Uani 1 1 d DU . .
H5I H 0.2040 0.2405 0.5403 0.247 Uiso 1 1 calc R . .
C5K C 0.3817(15) 0.5563(8) 0.3855(7) 0.206(9) Uani 1 1 d DU . .
H5K H 0.3508 0.5705 0.4101 0.247 Uiso 1 1 calc R . .
C5L C 0.1282(13) 0.5850(7) 0.4049(8) 0.179(7) Uani 1 1 d DU . .
H5L H 0.1641 0.5927 0.3796 0.215 Uiso 1 1 calc R . .
C5M C 0.804(2) 0.111(2) 0.3888(14) 0.67(5) Uani 1 1 d DU . .
H5M H 0.8608 0.1105 0.3758 0.804 Uiso 1 1 calc R . .
C5N C 0.519(3) 0.1774(12) 0.2494(14) 0.40(2) Uani 1 1 d DU . .
H5N H 0.5383 0.2093 0.2555 0.484 Uiso 1 1 calc R . .
C6 C 0.7358(10) 0.4587(5) 0.0625(5) 0.144(6) Uani 1 1 d DU . .
H6 H 0.7054 0.4892 0.0523 0.172 Uiso 1 1 calc . . .
C6A C 0.2156(14) 0.2011(6) 0.0744(5) 0.186(9) Uani 1 1 d DU . .
H6A H 0.2435 0.1721 0.0610 0.223 Uiso 1 1 calc . . .
C6B C 0.0009(8) 0.0643(4) 0.3554(5) 0.102(3) Uani 1 1 d DU . .
H6B H -0.0404 0.0389 0.3656 0.123 Uiso 1 1 calc . . .
C6C C -0.2058(10) 0.1965(5) 0.1384(5) 0.121(4) Uani 1 1 d DU . .
H6C H -0.2273 0.1887 0.1050 0.146 Uiso 1 1 calc . . .
C6D C -0.4094(8) 0.3764(7) 0.4049(5) 0.149(6) Uani 1 1 d DU . .
H6D H -0.4746 0.3789 0.3967 0.178 Uiso 1 1 calc . . .
C6E C -0.2513(11) 0.5522(4) 0.2511(6) 0.145(5) Uani 1 1 d DU . .
H6E H -0.2623 0.5873 0.2469 0.175 Uiso 1 1 calc . . .
C6F C 0.5796(10) 0.3550(9) 0.2331(6) 0.192(8) Uani 1 1 d DU . .
H6F H 0.6444 0.3554 0.2426 0.231 Uiso 1 1 calc . . .
C6G C 0.3995(13) 0.2027(8) 0.4906(6) 0.184(8) Uani 1 1 d DU . .
H6G H 0.4034 0.1813 0.5190 0.221 Uiso 1 1 calc . . .
C6H C 0.3891(14) 0.4375(11) 0.5390(7) 0.286(14) Uani 1 1 d DU . .
H6H H 0.4508 0.4459 0.5510 0.343 Uiso 1 1 calc . . .
C6I C 0.0753(13) 0.2045(5) 0.5563(5) 0.142(5) Uani 1 1 d DU . .
H6I H 0.0953 0.1759 0.5754 0.171 Uiso 1 1 calc . . .
C6K C 0.3995(10) 0.5805(5) 0.3381(7) 0.151(6) Uani 1 1 d DU . .
H6K H 0.4059 0.6161 0.3369 0.181 Uiso 1 1 calc . . .
C6L C 0.0431(10) 0.6114(4) 0.4155(4) 0.116(4) Uani 1 1 d DU . .
H6L H 0.0371 0.6463 0.4083 0.139 Uiso 1 1 calc . . .
C6M C 0.7654(16) 0.1048(6) 0.4353(13) 0.39(2) Uani 1 1 d DU . .
H6M H 0.7879 0.0776 0.4558 0.467 Uiso 1 1 calc . . .
C6N C 0.5265(13) 0.1297(9) 0.2724(10) 0.300(16) Uani 1 1 d DU . .
H6N H 0.5861 0.1223 0.2882 0.360 Uiso 1 1 calc . . .
C7 C 0.8337(10) 0.4606(5) 0.0726(7) 0.171(7) Uani 1 1 d DU . .
H7A H 0.8494 0.4757 0.1037 0.205 Uiso 1 1 calc R . .
H7B H 0.8624 0.4785 0.0476 0.205 Uiso 1 1 calc R . .
C7A C 0.1747(17) 0.2029(7) 0.1190(6) 0.230(12) Uani 1 1 d DU . .
H7A1 H 0.1479 0.1712 0.1245 0.276 Uiso 1 1 calc R . .
H7A2 H 0.2218 0.2081 0.1445 0.276 Uiso 1 1 calc R . .
C7B C -0.0395(7) 0.1041(4) 0.3230(5) 0.103(4) Uani 1 1 d DU . .
H7B1 H -0.0808 0.0907 0.2977 0.124 Uiso 1 1 calc R . .
H7B2 H -0.0712 0.1280 0.3415 0.124 Uiso 1 1 calc R . .
C7C C -0.2319(12) 0.2424(5) 0.1601(5) 0.149(5) Uani 1 1 d DU . .
H7C1 H -0.1929 0.2684 0.1498 0.179 Uiso 1 1 calc R . .
H7C2 H -0.2935 0.2503 0.1488 0.179 Uiso 1 1 calc R . .
C7D C -0.3443(8) 0.3827(11) 0.3700(5) 0.236(12) Uani 1 1 d DU . .
H7D1 H -0.3596 0.4104 0.3492 0.284 Uiso 1 1 calc R . .
H7D2 H -0.3407 0.3537 0.3501 0.284 Uiso 1 1 calc R . .
C7E C -0.1859(9) 0.5278(4) 0.2234(6) 0.127(4) Uani 1 1 d DU . .
H7E1 H -0.1964 0.5352 0.1891 0.152 Uiso 1 1 calc R . .
H7E2 H -0.1251 0.5379 0.2340 0.152 Uiso 1 1 calc R . .
C7F C 0.5125(8) 0.3359(10) 0.2626(5) 0.207(10) Uani 1 1 d DU . .
H7F1 H 0.4998 0.3592 0.2877 0.248 Uiso 1 1 calc R . .
H7F2 H 0.5336 0.3058 0.2780 0.248 Uiso 1 1 calc R . .
C7G C 0.3293(9) 0.1950(6) 0.4517(5) 0.171(7) Uani 1 1 d DU . .
H7G1 H 0.2722 0.2081 0.4608 0.205 Uiso 1 1 calc R . .
H7G2 H 0.3216 0.1603 0.4453 0.205 Uiso 1 1 calc R . .
C7H C 0.3755(8) 0.4004(10) 0.5017(6) 0.244(12) Uani 1 1 d DU . .
H7H1 H 0.4154 0.3728 0.5083 0.293 Uiso 1 1 calc R . .
H7H2 H 0.3864 0.4137 0.4701 0.293 Uiso 1 1 calc R . .
C7I C 0.0573(11) 0.1993(5) 0.5035(4) 0.142(6) Uani 1 1 d DU . .
H7I1 H 0.1133 0.2001 0.4873 0.171 Uiso 1 1 calc R . .
H7I2 H 0.0268 0.1686 0.4958 0.171 Uiso 1 1 calc R . .
C7K C 0.3263(8) 0.5572(4) 0.3089(6) 0.137(5) Uani 1 1 d DU . .
H7K1 H 0.3202 0.5715 0.2767 0.165 Uiso 1 1 calc R . .
H7K2 H 0.2695 0.5608 0.3240 0.165 Uiso 1 1 calc R . .
C7L C -0.0090(11) 0.5765(4) 0.3866(4) 0.114(4) Uani 1 1 d DU . .
H7L1 H 0.0189 0.5707 0.3563 0.136 Uiso 1 1 calc R . .
H7L2 H -0.0697 0.5887 0.3792 0.136 Uiso 1 1 calc R . .
C7M C 0.8011(14) 0.1557(7) 0.4477(7) 0.274(15) Uani 1 1 d DU . .
H7M1 H 0.8622 0.1599 0.4378 0.328 Uiso 1 1 calc R . .
H7M2 H 0.8001 0.1623 0.4821 0.328 Uiso 1 1 calc R . .
C7N C 0.4568(16) 0.1449(12) 0.3060(8) 0.36(2) Uani 1 1 d DU . .
H7N1 H 0.4511 0.1215 0.3320 0.427 Uiso 1 1 calc R . .
H7N2 H 0.4685 0.1772 0.3194 0.427 Uiso 1 1 calc R . .
C8 C 0.7213(9) 0.4158(4) 0.0307(4) 0.115(4) Uani 1 1 d DU . .
H8A H 0.6582 0.4063 0.0263 0.138 Uiso 1 1 calc R . .
H8B H 0.7466 0.4199 -0.0005 0.138 Uiso 1 1 calc R . .
C8A C 0.1708(12) 0.2388(6) 0.0467(5) 0.162(7) Uani 1 1 d DU . .
H8A1 H 0.2142 0.2607 0.0333 0.194 Uiso 1 1 calc R . .
H8A2 H 0.1322 0.2252 0.0204 0.194 Uiso 1 1 calc R . .
C8B C 0.0754(8) 0.0483(4) 0.3279(4) 0.098(3) Uani 1 1 d DU . .
H8B1 H 0.0554 0.0347 0.2966 0.117 Uiso 1 1 calc R . .
H8B2 H 0.1149 0.0254 0.3457 0.117 Uiso 1 1 calc R . .
C8C C -0.2279(14) 0.1671(5) 0.1752(5) 0.179(7) Uani 1 1 d DU . .
H8C1 H -0.2067 0.1340 0.1706 0.215 Uiso 1 1 calc R . .
H8C2 H -0.2929 0.1665 0.1777 0.215 Uiso 1 1 calc R . .
C8D C -0.3717(8) 0.3827(8) 0.4518(5) 0.168(7) Uani 1 1 d DU . .
H8D1 H -0.3926 0.3572 0.4728 0.202 Uiso 1 1 calc R . .
H8D2 H -0.3893 0.4141 0.4645 0.202 Uiso 1 1 calc R . .
C8E C -0.3249(7) 0.5190(4) 0.2522(6) 0.117(4) Uani 1 1 d DU . .
H8E1 H -0.3593 0.5243 0.2804 0.140 Uiso 1 1 calc R . .
H8E2 H -0.3650 0.5214 0.2231 0.140 Uiso 1 1 calc R . .
C8F C 0.5434(10) 0.3491(9) 0.1852(6) 0.195(8) Uani 1 1 d DU . .
H8F1 H 0.5650 0.3187 0.1720 0.234 Uiso 1 1 calc R . .
H8F2 H 0.5630 0.3757 0.1653 0.234 Uiso 1 1 calc R . .
C8G C 0.4712(10) 0.2065(7) 0.4617(5) 0.164(6) Uani 1 1 d DU . .
H8G1 H 0.4838 0.1750 0.4476 0.196 Uiso 1 1 calc R . .
H8G2 H 0.5248 0.2172 0.4808 0.196 Uiso 1 1 calc R . .
C8H C 0.3280(12) 0.4284(8) 0.5706(5) 0.179(7) Uani 1 1 d DU . .
H8H1 H 0.3201 0.4562 0.5916 0.214 Uiso 1 1 calc R . .
H8H2 H 0.3447 0.4001 0.5904 0.214 Uiso 1 1 calc R . .
C8I C 0.0059(11) 0.2339(7) 0.5724(5) 0.163(6) Uani 1 1 d DU . .
H8I1 H 0.0242 0.2499 0.6028 0.195 Uiso 1 1 calc R . .
H8I2 H -0.0485 0.2151 0.5764 0.195 Uiso 1 1 calc R . .
C8K C 0.4752(8) 0.5503(5) 0.3289(6) 0.131(5) Uani 1 1 d DU . .
H8K1 H 0.5265 0.5571 0.3515 0.158 Uiso 1 1 calc R . .
H8K2 H 0.4930 0.5543 0.2960 0.158 Uiso 1 1 calc R . .
C8L C 0.0392(10) 0.5949(4) 0.4640(4) 0.112(4) Uani 1 1 d DU . .
H8L1 H -0.0192 0.6015 0.4764 0.134 Uiso 1 1 calc R . .
H8L2 H 0.0864 0.6094 0.4853 0.134 Uiso 1 1 calc R . .
C8M C 0.6734(15) 0.1187(8) 0.4380(9) 0.253(11) Uani 1 1 d DU . .
H8M1 H 0.6625 0.1342 0.4686 0.303 Uiso 1 1 calc R . .
H8M2 H 0.6322 0.0915 0.4321 0.303 Uiso 1 1 calc R . .
C8N C 0.4787(14) 0.0884(8) 0.2512(9) 0.246(12) Uani 1 1 d DU . .
H8N1 H 0.4594 0.0654 0.2751 0.295 Uiso 1 1 calc R . .
H8N2 H 0.5122 0.0716 0.2272 0.295 Uiso 1 1 calc R . .
C3J C 0.1458(17) 0.5141(6) 0.1414(6) 0.199(8) Uani 1 1 d DU . .
H3J H 0.1757 0.5373 0.1641 0.239 Uiso 1 1 calc . . .
C7J C 0.181(2) 0.4390(7) 0.0993(5) 0.289(16) Uani 1 1 d DU . .
H7J1 H 0.2411 0.4315 0.0897 0.347 Uiso 1 1 calc R . .
H7J2 H 0.1454 0.4092 0.0994 0.347 Uiso 1 1 calc R . .
C5J C 0.075(2) 0.4987(17) 0.1015(19) 0.59(3) Uani 1 1 d DU . .
H5J H 0.0203 0.4895 0.0860 0.704 Uiso 1 1 calc R . .
C6J C 0.136(3) 0.4772(11) 0.0675(7) 0.55(3) Uani 1 1 d DU . .
H6J H 0.1222 0.4739 0.0325 0.657 Uiso 1 1 calc . . .
C4J C 0.046(2) 0.5212(13) 0.1376(16) 0.55(4) Uani 1 1 d DU . .
H4J H -0.0047 0.5337 0.1519 0.665 Uiso 1 1 calc R . .
C8J C 0.178(2) 0.5200(9) 0.0913(8) 0.311(15) Uani 1 1 d DU . .
H8J1 H 0.1562 0.5502 0.0763 0.373 Uiso 1 1 calc R . .
H8J2 H 0.2433 0.5189 0.0914 0.373 Uiso 1 1 calc R . .

loop_
_atom_site_aniso_label
_atom_site_aniso_U_11
_atom_site_aniso_U_22
_atom_site_aniso_U_33
_atom_site_aniso_U_23
_atom_site_aniso_U_13
_atom_site_aniso_U_12
C1M 0.092(9) 0.085(9) 0.105(10) -0.004(8) 0.019(8) -0.026(7)
Zr1 0.0452(4) 0.0365(4) 0.0392(4) -0.0032(3) 0.0000(3) 0.0020(3)
Zr2 0.0450(4) 0.0376(4) 0.0419(5) -0.0018(3) 0.0019(4) -0.0024(3)
Zr3 0.0388(4) 0.0377(4) 0.0428(5) -0.0057(3) -0.0024(3) -0.0003(3)
Zr4 0.0442(4) 0.0485(5) 0.0333(4) -0.0057(3) 0.0011(3) 0.0058(3)
Zr5 0.0471(5) 0.0405(4) 0.0377(4) -0.0061(3) 0.0049(3) -0.0024(3)
Zr6 0.0387(4) 0.0515(5) 0.0385(5) -0.0027(4) -0.0010(3) -0.0014(3)
O1 0.048(3) 0.047(3) 0.040(3) -0.003(2) 0.002(2) 0.005(2)
O2 0.049(3) 0.041(3) 0.033(3) -0.010(2) -0.006(2) 0.002(2)
O3 0.049(3) 0.038(3) 0.040(3) 0.000(2) 0.002(2) 0.000(2)
O4 0.044(3) 0.047(3) 0.042(3) -0.005(2) 0.000(2) 0.003(2)
O5 0.040(3) 0.043(3) 0.037(3) -0.007(2) 0.002(2) 0.000(2)
O6 0.044(3) 0.039(3) 0.038(3) -0.007(2) 0.000(2) -0.002(2)
O7 0.051(3) 0.043(3) 0.046(3) -0.006(3) 0.002(3) 0.000(2)
O8 0.036(3) 0.052(3) 0.038(3) -0.004(2) 0.002(2) -0.004(2)
O9 0.077(4) 0.071(4) 0.059(4) -0.032(3) -0.009(4) 0.023(3)
O10 0.069(4) 0.072(4) 0.046(4) -0.017(3) -0.006(3) 0.001(3)
O11 0.068(4) 0.046(3) 0.076(4) -0.013(3) 0.012(3) -0.001(3)
O12 0.059(4) 0.040(3) 0.060(4) -0.009(3) -0.004(3) -0.001(3)
O13 0.070(4) 0.064(4) 0.057(4) -0.009(3) -0.018(3) -0.001(3)
O14 0.067(4) 0.063(4) 0.076(5) -0.009(4) -0.006(4) -0.017(3)
O15 0.069(4) 0.048(4) 0.038(3) 0.001(3) 0.009(3) -0.001(3)
O16 0.068(4) 0.044(3) 0.047(3) -0.003(3) 0.003(3) 0.004(3)
O17 0.046(3) 0.059(4) 0.053(4) -0.006(3) 0.009(3) 0.002(3)
O18 0.042(3) 0.062(4) 0.067(4) -0.001(3) 0.005(3) 0.003(3)
O19 0.074(4) 0.042(3) 0.062(4) -0.014(3) 0.011(3) -0.005(3)
O20 0.068(4) 0.041(3) 0.061(4) -0.012(3) 0.006(3) 0.001(3)
O21 0.053(3) 0.056(4) 0.048(3) -0.005(3) -0.001(3) 0.009(3)
O22 0.054(4) 0.045(3) 0.060(4) 0.000(3) -0.004(3) 0.009(3)
O23 0.050(4) 0.058(4) 0.061(4) -0.002(3) -0.002(3) -0.012(3)
O24 0.055(4) 0.064(4) 0.056(4) 0.002(3) 0.000(3) -0.014(3)
O25 0.063(4) 0.067(4) 0.046(4) 0.005(3) 0.009(3) 0.003(3)
O26 0.070(4) 0.053(3) 0.041(3) 0.002(3) 0.007(3) -0.006(3)
O27 0.071(4) 0.063(4) 0.042(3) -0.007(3) -0.001(3) -0.008(3)
O28 0.057(4) 0.074(4) 0.037(3) -0.001(3) -0.010(3) -0.002(3)
O29 0.052(4) 0.071(4) 0.046(3) 0.004(3) -0.007(3) 0.011(3)
O30 0.059(4) 0.052(3) 0.059(4) 0.004(3) -0.004(3) 0.012(3)
O31 0.047(3) 0.080(4) 0.040(3) -0.005(3) 0.009(3) 0.004(3)
O32 0.042(3) 0.080(4) 0.050(4) 0.000(3) 0.004(3) 0.002(3)
O33 0.076(5) 0.081(5) 0.090(5) 0.011(4) 0.025(4) -0.013(4)
O34 0.135(9) 0.125(8) 0.139(9) 0.018(7) -0.018(7) -0.076(7)
O35 0.198(11) 0.121(7) 0.090(6) -0.037(5) -0.076(7) 0.064(7)
O36 0.082(5) 0.074(4) 0.051(4) 0.000(3) -0.015(3) 0.006(4)
O37 0.065(4) 0.082(5) 0.084(5) -0.022(4) 0.000(4) 0.015(4)
O38 0.103(7) 0.126(8) 0.247(14) -0.113(9) -0.029(8) 0.049(6)
C1 0.111(9) 0.084(8) 0.073(8) -0.019(7) -0.048(7) 0.029(7)
C1A 0.061(6) 0.064(6) 0.061(6) -0.022(5) 0.014(5) -0.018(5)
C1B 0.064(6) 0.040(5) 0.051(5) -0.009(4) -0.010(5) 0.009(5)
C1C 0.049(5) 0.054(6) 0.077(7) -0.018(5) -0.018(5) 0.002(4)
C1D 0.059(6) 0.097(8) 0.059(7) -0.015(6) 0.016(5) 0.016(6)
C1E 0.063(6) 0.057(6) 0.043(5) -0.006(4) -0.002(4) 0.017(5)
C1F 0.047(6) 0.082(7) 0.061(7) 0.000(5) 0.009(5) 0.009(5)
C1G 0.067(7) 0.063(6) 0.043(5) 0.002(5) -0.003(5) 0.015(5)
C1H 0.087(8) 0.065(6) 0.047(6) 0.005(5) -0.020(6) -0.021(6)
C1I 0.053(5) 0.048(5) 0.048(5) 0.008(4) 0.002(4) -0.001(4)
C1J 0.066(6) 0.053(6) 0.051(6) 0.004(5) -0.007(5) -0.001(5)
C1K 0.053(6) 0.069(6) 0.060(6) 0.000(5) 0.006(5) -0.014(5)
C1L 0.059(6) 0.059(6) 0.062(6) -0.014(5) 0.015(5) -0.003(5)
C1N 0.074(8) 0.093(9) 0.088(8) -0.007(7) 0.003(6) 0.042(7)
C2 0.109(7) 0.105(8) 0.112(10) -0.025(8) -0.023(7) 0.020(6)
C2A 0.107(9) 0.135(11) 0.107(8) -0.079(8) 0.043(7) -0.038(7)
C2B 0.111(7) 0.043(5) 0.059(6) -0.011(4) -0.013(5) 0.000(5)
C2C 0.068(7) 0.120(8) 0.129(8) -0.071(8) -0.031(7) 0.000(6)
C2D 0.055(6) 0.317(19) 0.103(9) -0.020(12) 0.013(6) -0.028(11)
C2E 0.079(6) 0.079(6) 0.072(7) 0.004(5) -0.018(5) 0.030(5)
C2F 0.065(6) 0.177(12) 0.093(8) -0.025(8) 0.010(6) -0.013(8)
C2G 0.061(6) 0.098(8) 0.088(7) 0.005(6) -0.015(5) 0.029(5)
C2H 0.101(8) 0.118(8) 0.048(6) 0.005(5) -0.005(6) -0.038(7)
C2I 0.082(7) 0.070(6) 0.053(5) 0.008(4) 0.008(5) -0.006(5)
C2J 0.131(10) 0.087(7) 0.083(7) 0.034(6) -0.004(7) -0.032(7)
C2K 0.072(6) 0.084(6) 0.071(6) 0.009(6) -0.004(5) -0.025(5)
C2L 0.075(6) 0.047(5) 0.075(6) -0.013(4) 0.018(5) -0.001(4)
C2M 0.146(12) 0.077(7) 0.199(16) -0.017(8) 0.096(10) -0.035(7)
C2N 0.155(13) 0.23(2) 0.229(19) -0.085(16) -0.008(11) 0.086(15)
C3 0.118(9) 0.088(6) 0.097(8) -0.009(7) -0.035(7) 0.007(6)
C3A 0.43(3) 0.24(2) 0.057(8) -0.021(9) -0.011(12) 0.23(2)
C3B 0.082(6) 0.060(6) 0.143(9) 0.004(7) 0.024(7) 0.019(5)
C3C 0.278(18) 0.045(6) 0.099(7) -0.024(6) 0.053(9) -0.050(7)
C3D 0.059(6) 0.249(15) 0.076(7) -0.047(10) 0.012(5) -0.001(9)
C3E 0.080(9) 0.092(7) 0.36(2) 0.050(12) 0.059(12) 0.023(6)
C3F 0.117(9) 0.29(2) 0.088(8) -0.037(11) 0.039(7) -0.072(13)
C3G 0.068(7) 0.098(9) 0.136(9) 0.010(6) -0.025(6) 0.007(6)
C3H 0.120(9) 0.183(14) 0.089(10) -0.026(9) 0.003(7) 0.003(10)
C3I 0.188(11) 0.060(7) 0.104(8) -0.004(5) 0.047(9) 0.006(7)
C3K 0.050(6) 0.121(7) 0.136(10) 0.020(8) -0.003(6) -0.014(5)
C3L 0.164(11) 0.099(7) 0.067(7) -0.005(6) 0.003(6) -0.013(8)
C3M 0.098(10) 0.142(12) 0.162(15) 0.031(9) 0.007(8) -0.016(7)
C3N 0.108(11) 0.169(15) 0.233(18) -0.108(14) -0.029(11) 0.064(9)
C4 0.168(14) 0.180(14) 0.106(9) 0.018(11) -0.001(9) -0.015(13)
C4A 0.57(4) 0.29(2) 0.36(4) -0.19(3) 0.33(3) -0.30(3)
C4B 0.122(10) 0.079(8) 0.132(9) 0.016(7) -0.061(8) 0.008(7)
C4C 0.170(11) 0.184(16) 0.142(12) 0.017(12) -0.010(9) 0.104(10)
C4D 0.136(15) 0.211(14) 0.33(3) -0.011(14) -0.025(15) 0.040(12)
C4E 0.33(3) 0.43(3) 0.118(11) 0.145(15) 0.118(13) 0.18(2)
C4F 0.30(3) 0.200(14) 0.20(3) 0.042(13) -0.009(17) 0.011(17)
C4G 0.174(18) 0.171(11) 0.147(14) -0.023(9) -0.022(13) -0.015(11)
C4H 0.53(4) 0.154(12) 0.16(2) -0.008(13) 0.03(3) 0.07(3)
C4I 0.218(14) 0.101(9) 0.136(13) -0.027(9) -0.050(12) -0.025(9)
C4K 0.27(3) 0.214(18) 0.084(8) 0.003(10) -0.043(9) -0.119(18)
C4L 0.080(7) 0.219(18) 0.141(15) -0.037(11) -0.017(8) 0.001(9)
C4M 0.172(18) 0.23(2) 0.42(3) -0.21(2) 0.08(2) -0.100(15)
C4N 0.49(5) 0.24(2) 0.156(18) -0.102(14) 0.085(17) -0.12(2)
C5 0.174(13) 0.223(17) 0.097(9) -0.052(10) -0.041(9) 0.069(13)
C5A 0.140(16) 0.93(6) 0.140(19) -0.22(3) 0.005(13) -0.05(3)
C5B 0.222(17) 0.089(10) 0.086(8) 0.002(7) 0.010(7) -0.022(10)
C5C 0.132(10) 0.34(3) 0.054(7) -0.034(11) 0.012(7) -0.050(11)
C5D 0.064(10) 0.209(15) 0.45(3) -0.083(14) -0.002(14) -0.031(9)
C5E 0.102(13) 0.49(4) 0.180(11) -0.194(18) -0.072(11) 0.140(17)
C5F 0.083(12) 0.34(2) 0.36(3) -0.184(19) -0.005(15) -0.061(13)
C5G 0.23(2) 0.223(16) 0.122(12) 0.021(11) -0.003(12) 0.081(15)
C5H 0.55(5) 0.37(3) 0.23(3) 0.05(3) 0.03(3) -0.29(3)
C5I 0.164(11) 0.194(16) 0.27(3) -0.038(17) 0.105(13) 0.022(10)
C5K 0.20(2) 0.24(2) 0.191(12) -0.085(14) 0.098(12) -0.094(18)
C5L 0.174(11) 0.19(2) 0.187(19) 0.001(12) 0.101(12) -0.002(11)
C5M 0.23(3) 0.97(13) 0.81(7) -0.41(6) 0.07(3) 0.25(5)
C5N 0.28(4) 0.35(3) 0.56(5) -0.15(4) -0.11(4) -0.09(3)
C6 0.183(12) 0.095(8) 0.139(11) -0.010(7) -0.095(11) 0.050(9)
C6A 0.30(2) 0.199(14) 0.067(8) -0.004(9) 0.050(10) 0.157(14)
C6B 0.113(9) 0.072(7) 0.123(10) 0.007(6) 0.012(6) -0.014(6)
C6C 0.161(11) 0.099(9) 0.101(7) -0.042(6) -0.017(8) -0.019(8)
C6D 0.044(6) 0.281(19) 0.122(10) 0.002(13) 0.009(6) 0.006(9)
C6E 0.192(15) 0.064(7) 0.187(14) -0.020(8) 0.062(11) -0.015(7)
C6F 0.070(8) 0.35(3) 0.162(13) -0.058(17) 0.037(8) -0.046(10)
C6G 0.199(17) 0.232(15) 0.116(12) 0.051(14) -0.029(9) -0.030(18)
C6H 0.201(15) 0.53(4) 0.122(15) -0.12(2) -0.010(11) -0.21(2)
C6I 0.229(17) 0.108(9) 0.090(8) 0.044(8) 0.012(10) 0.041(8)
C6K 0.137(11) 0.095(7) 0.225(16) -0.043(10) 0.048(11) -0.051(7)
C6L 0.200(13) 0.057(6) 0.095(8) -0.025(5) 0.046(9) -0.023(6)
C6M 0.181(17) 0.159(13) 0.80(5) 0.27(2) -0.19(3) -0.098(14)
C6N 0.157(14) 0.33(3) 0.40(3) -0.25(2) -0.127(17) 0.181(18)
C7 0.184(12) 0.081(7) 0.236(19) 0.031(11) -0.075(11) 0.000(8)
C7A 0.44(3) 0.152(15) 0.107(12) 0.037(11) 0.119(17) 0.146(16)
C7B 0.085(6) 0.054(6) 0.169(12) -0.005(6) -0.012(7) -0.013(5)
C7C 0.208(14) 0.103(8) 0.128(9) -0.050(7) -0.051(11) -0.011(9)
C7D 0.058(8) 0.56(4) 0.088(8) 0.018(17) 0.002(6) -0.041(16)
C7E 0.091(8) 0.099(8) 0.190(12) 0.041(9) 0.009(8) 0.013(7)
C7F 0.062(8) 0.46(3) 0.104(8) -0.081(14) 0.022(6) -0.060(14)
C7G 0.118(9) 0.182(13) 0.204(14) 0.153(12) -0.058(10) -0.006(9)
C7H 0.067(7) 0.54(3) 0.119(13) -0.147(18) -0.025(7) -0.036(14)
C7I 0.233(17) 0.114(10) 0.085(7) 0.055(6) 0.048(9) 0.080(9)
C7K 0.077(7) 0.074(7) 0.261(16) 0.027(10) 0.015(9) -0.016(6)
C7L 0.209(12) 0.062(6) 0.069(7) -0.010(5) 0.006(8) 0.002(8)
C7M 0.32(2) 0.273(19) 0.201(18) 0.182(16) -0.163(19) -0.221(19)
C7N 0.35(3) 0.53(5) 0.176(18) -0.15(2) -0.121(15) 0.34(3)
C8 0.124(10) 0.131(10) 0.085(7) -0.016(7) -0.035(7) 0.051(8)
C8A 0.204(17) 0.219(17) 0.066(8) 0.023(8) 0.033(8) 0.100(13)
C8B 0.133(10) 0.056(5) 0.104(8) 0.015(5) 0.004(7) 0.022(5)
C8C 0.309(17) 0.090(8) 0.147(12) -0.068(8) 0.083(12) -0.109(12)
C8D 0.081(8) 0.32(2) 0.106(8) -0.019(13) 0.040(7) 0.029(12)
C8E 0.068(6) 0.122(9) 0.160(12) -0.025(9) -0.002(7) 0.040(6)
C8F 0.125(10) 0.33(2) 0.138(10) -0.061(15) 0.072(10) -0.091(13)
C8G 0.119(9) 0.259(16) 0.105(11) 0.024(9) -0.055(8) 0.090(11)
C8H 0.195(16) 0.265(19) 0.072(9) -0.063(9) -0.020(7) -0.080(15)
C8I 0.158(13) 0.274(19) 0.062(7) 0.054(9) 0.049(9) 0.037(10)
C8K 0.075(7) 0.152(11) 0.170(12) -0.034(10) 0.024(8) -0.059(7)
C8L 0.168(11) 0.090(7) 0.080(6) -0.050(6) 0.032(8) -0.054(7)
C8M 0.215(18) 0.21(2) 0.32(3) 0.162(18) -0.011(18) -0.116(16)
C8N 0.23(2) 0.236(19) 0.26(3) -0.101(15) -0.090(18) 0.136(15)
C3J 0.35(3) 0.111(11) 0.143(13) 0.051(9) 0.093(15) 0.020(14)
C7J 0.61(5) 0.180(14) 0.101(10) 0.045(9) 0.21(2) 0.03(2)
C5J 0.25(3) 0.37(5) 1.11(8) -0.37(6) -0.18(3) -0.05(2)
C6J 1.30(11) 0.27(3) 0.057(9) 0.077(13) -0.04(2) 0.06(4)
C4J 0.41(3) 0.31(4) 0.98(9) 0.28(5) 0.33(5) 0.24(3)
C8J 0.52(4) 0.235(17) 0.20(2) 0.175(17) 0.14(2) 0.04(3)

loop_
_atom_type_symbol
_atom_type_description
_atom_type_scat_dispersion_real
_atom_type_scat_dispersion_imag
_atom_type_scat_source
C C 0.0033 0.0016 'International Tables Vol C Tables 4.2.6.8 and 6.1.1.4'
H H 0.0000 0.0000 'International Tables Vol C Tables 4.2.6.8 and 6.1.1.4'
O O 0.0106 0.0060 'International Tables Vol C Tables 4.2.6.8 and 6.1.1.4'
Zr Zr -2.9673 0.5597 'International Tables Vol C Tables 4.2.6.8 and 6.1.1.4'

loop_
_geom_angle_atom_site_label_1
_geom_angle_atom_site_label_2
_geom_angle_atom_site_label_3
_geom_angle
_geom_angle_site_symmetry_1
_geom_angle_site_symmetry_3
_geom_angle_publ_flag
O33 C1M O34 121.4(12) . . ?
O33 C1M C2M 122.9(13) . . ?
O34 C1M C2M 115.7(12) . . ?
O5 Zr1 O2 94.73(19) . . ?
O5 Zr1 O4 73.78(19) . . ?
O2 Zr1 O4 70.51(19) . . ?
O5 Zr1 O16 83.0(2) . . ?
O2 Zr1 O16 143.3(2) . . ?
O4 Zr1 O16 141.4(2) . . ?
O5 Zr1 O3 74.41(18) . . ?
O2 Zr1 O3 70.49(19) . . ?
O4 Zr1 O3 126.44(18) . . ?
O16 Zr1 O3 73.65(19) . . ?
O5 Zr1 O30 83.4(2) . . ?
O2 Zr1 O30 143.5(2) . . ?
O4 Zr1 O30 74.1(2) . . ?
O16 Zr1 O30 72.9(2) . . ?
O3 Zr1 O30 141.6(2) . . ?
O5 Zr1 O11 149.6(2) . . ?
O2 Zr1 O11 89.3(2) . . ?
O4 Zr1 O11 79.3(2) . . ?
O16 Zr1 O11 110.9(2) . . ?
O3 Zr1 O11 134.7(2) . . ?
O30 Zr1 O11 75.7(2) . . ?
O5 Zr1 O12 152.5(2) . . ?
O2 Zr1 O12 90.94(19) . . ?
O4 Zr1 O12 133.1(2) . . ?
O16 Zr1 O12 76.5(2) . . ?
O3 Zr1 O12 82.2(2) . . ?
O30 Zr1 O12 107.4(2) . . ?
O11 Zr1 O12 57.2(2) . . ?
O5 Zr1 Zr6 31.93(14) . . ?
O2 Zr1 Zr6 85.92(13) . . ?
O4 Zr1 Zr6 42.12(13) . . ?
O16 Zr1 Zr6 108.25(14) . . ?
O3 Zr1 Zr6 100.20(13) . . ?
O30 Zr1 Zr6 73.37(16) . . ?
O11 Zr1 Zr6 118.96(17) . . ?
O12 Zr1 Zr6 175.11(16) . . ?
O5 Zr1 Zr5 31.31(14) . . ?
O2 Zr1 Zr5 86.17(13) . . ?
O4 Zr1 Zr5 99.12(13) . . ?
O16 Zr1 Zr5 72.99(14) . . ?
O3 Zr1 Zr5 43.36(12) . . ?
O30 Zr1 Zr5 107.99(15) . . ?
O11 Zr1 Zr5 175.51(16) . . ?
O12 Zr1 Zr5 122.87(16) . . ?
Zr6 Zr1 Zr5 60.71(2) . . ?
O5 Zr1 Zr3 81.17(13) . . ?
O2 Zr1 Zr3 33.20(14) . . ?
O4 Zr1 Zr3 95.60(13) . . ?
O16 Zr1 Zr3 111.13(15) . . ?
O3 Zr1 Zr3 37.53(13) . . ?
O30 Zr1 Zr3 163.40(16) . . ?
O11 Zr1 Zr3 115.77(16) . . ?
O12 Zr1 Zr3 89.19(14) . . ?
Zr6 Zr1 Zr3 90.22(2) . . ?
Zr5 Zr1 Zr3 60.06(2) . . ?
O5 Zr1 Zr4 80.99(14) . . ?
O2 Zr1 Zr4 33.41(14) . . ?
O4 Zr1 Zr4 37.30(12) . . ?
O16 Zr1 Zr4 162.84(14) . . ?
O3 Zr1 Zr4 95.91(13) . . ?
O30 Zr1 Zr4 111.28(16) . . ?
O11 Zr1 Zr4 86.19(17) . . ?
O12 Zr1 Zr4 116.28(15) . . ?
Zr6 Zr1 Zr4 59.39(2) . . ?
Zr5 Zr1 Zr4 90.04(2) . . ?
Zr3 Zr1 Zr4 60.13(2) . . ?
O6 Zr2 O8 89.90(19) . . ?
O6 Zr2 O26 142.5(2) . . ?
O8 Zr2 O26 84.2(2) . . ?
O6 Zr2 O22 83.8(2) . . ?
O8 Zr2 O22 141.57(19) . . ?
O26 Zr2 O22 78.4(2) . . ?
O6 Zr2 O20 83.5(2) . . ?
O8 Zr2 O20 142.0(2) . . ?
O26 Zr2 O20 122.3(2) . . ?
O22 Zr2 O20 74.9(2) . . ?
O6 Zr2 O23 141.7(2) . . ?
O8 Zr2 O23 82.7(2) . . ?
O26 Zr2 O23 74.2(2) . . ?
O22 Zr2 O23 123.8(2) . . ?
O20 Zr2 O23 79.9(2) . . ?
O6 Zr2 O7 69.93(18) . . ?
O8 Zr2 O7 69.78(19) . . ?
O26 Zr2 O7 139.6(2) . . ?
O22 Zr2 O7 140.1(2) . . ?
O20 Zr2 O7 72.8(2) . . ?
O23 Zr2 O7 72.3(2) . . ?
O6 Zr2 O1 70.27(18) . . ?
O8 Zr2 O1 69.58(17) . . ?
O26 Zr2 O1 72.98(19) . . ?
O22 Zr2 O1 72.63(18) . . ?
O20 Zr2 O1 139.9(2) . . ?
O23 Zr2 O1 138.6(2) . . ?
O7 Zr2 O1 121.87(17) . . ?
O6 Zr2 Zr4 81.62(13) . . ?
O8 Zr2 Zr4 31.15(13) . . ?
O26 Zr2 Zr4 74.32(16) . . ?
O22 Zr2 Zr4 110.54(15) . . ?
O20 Zr2 Zr4 163.39(16) . . ?
O23 Zr2 Zr4 107.77(16) . . ?
O7 Zr2 Zr4 95.09(13) . . ?
O1 Zr2 Zr4 38.59(12) . . ?
O6 Zr2 Zr3 31.28(13) . . ?
O8 Zr2 Zr3 82.05(13) . . ?
O26 Zr2 Zr3 111.31(15) . . ?
O22 Zr2 Zr3 73.02(15) . . ?
O20 Zr2 Zr3 108.26(16) . . ?
O23 Zr2 Zr3 163.10(15) . . ?
O7 Zr2 Zr3 95.58(13) . . ?
O1 Zr2 Zr3 39.27(13) . . ?
Zr4 Zr2 Zr3 60.63(2) . . ?
O6 Zr2 Zr5 31.21(13) . . ?
O8 Zr2 Zr5 81.84(14) . . ?
O26 Zr2 Zr5 164.45(16) . . ?
O22 Zr2 Zr5 108.81(16) . . ?
O20 Zr2 Zr5 73.27(16) . . ?
O23 Zr2 Zr5 110.56(15) . . ?
O7 Zr2 Zr5 38.95(13) . . ?
O1 Zr2 Zr5 95.65(12) . . ?
Zr4 Zr2 Zr5 90.16(2) . . ?
Zr3 Zr2 Zr5 59.98(2) . . ?
O6 Zr2 Zr6 81.01(13) . . ?
O8 Zr2 Zr6 31.09(13) . . ?
O26 Zr2 Zr6 109.37(16) . . ?
O22 Zr2 Zr6 162.80(15) . . ?
O20 Zr2 Zr6 111.08(15) . . ?
O23 Zr2 Zr6 73.37(15) . . ?
O7 Zr2 Zr6 38.80(13) . . ?
O1 Zr2 Zr6 94.59(12) . . ?
Zr4 Zr2 Zr6 59.30(2) . . ?
Zr3 Zr2 Zr6 89.79(2) . . ?
Zr5 Zr2 Zr6 60.03(2) . . ?
O6 Zr3 O2 94.56(19) . . ?
O6 Zr3 O21 84.4(2) . . ?
O2 Zr3 O21 143.2(2) . . ?
O6 Zr3 O3 74.38(18) . . ?
O2 Zr3 O3 70.31(19) . . ?
O21 Zr3 O3 142.6(2) . . ?
O6 Zr3 O1 74.10(19) . . ?
O2 Zr3 O1 70.23(19) . . ?
O21 Zr3 O1 74.2(2) . . ?
O3 Zr3 O1 126.36(18) . . ?
O6 Zr3 O14 150.6(2) . . ?
O2 Zr3 O14 90.4(2) . . ?
O21 Zr3 O14 108.4(2) . . ?
O3 Zr3 O14 80.1(2) . . ?
O1 Zr3 O14 134.3(2) . . ?
O6 Zr3 O18 82.4(2) . . ?
O2 Zr3 O18 143.5(2) . . ?
O21 Zr3 O18 73.0(2) . . ?
O3 Zr3 O18 73.9(2) . . ?
O1 Zr3 O18 141.04(19) . . ?
O14 Zr3 O18 76.6(2) . . ?
O6 Zr3 O13 152.3(2) . . ?
O2 Zr3 O13 88.1(2) . . ?
O21 Zr3 O13 77.3(2) . . ?
O3 Zr3 O13 131.8(2) . . ?
O1 Zr3 O13 80.9(2) . . ?
O14 Zr3 O13 56.7(2) . . ?
O18 Zr3 O13 111.2(2) . . ?
O6 Zr3 Zr2 31.52(14) . . ?
O2 Zr3 Zr2 86.02(13) . . ?
O21 Zr3 Zr2 73.99(15) . . ?
O3 Zr3 Zr2 99.89(13) . . ?
O1 Zr3 Zr2 42.88(13) . . ?
O14 Zr3 Zr2 176.18(18) . . ?
O18 Zr3 Zr2 107.11(15) . . ?
O13 Zr3 Zr2 121.72(19) . . ?
O6 Zr3 Zr5 31.46(14) . . ?
O2 Zr3 Zr5 85.85(12) . . ?
O21 Zr3 Zr5 109.20(14) . . ?
O3 Zr3 Zr5 43.18(12) . . ?
O1 Zr3 Zr5 99.41(13) . . ?
O14 Zr3 Zr5 120.65(18) . . ?
O18 Zr3 Zr5 72.65(15) . . ?
O13 Zr3 Zr5 173.42(16) . . ?
Zr2 Zr3 Zr5 60.46(2) . . ?
O6 Zr3 Zr1 81.06(14) . . ?
O2 Zr3 Zr1 33.13(13) . . ?
O21 Zr3 Zr1 164.01(15) . . ?
O3 Zr3 Zr1 37.42(13) . . ?
O1 Zr3 Zr1 95.41(13) . . ?
O14 Zr3 Zr1 87.61(17) . . ?
O18 Zr3 Zr1 111.28(15) . . ?
O13 Zr3 Zr1 113.65(16) . . ?
Zr2 Zr3 Zr1 90.11(2) . . ?
Zr5 Zr3 Zr1 59.78(2) . . ?
O6 Zr3 Zr4 80.87(14) . . ?
O2 Zr3 Zr4 33.43(14) . . ?
O21 Zr3 Zr4 111.08(16) . . ?
O3 Zr3 Zr4 95.78(13) . . ?
O1 Zr3 Zr4 37.03(13) . . ?
O14 Zr3 Zr4 116.56(18) . . ?
O18 Zr3 Zr4 162.19(15) . . ?
O13 Zr3 Zr4 86.53(17) . . ?
Zr2 Zr3 Zr4 59.62(2) . . ?
Zr5 Zr3 Zr4 89.85(2) . . ?
Zr1 Zr3 Zr4 60.10(2) . . ?
O8 Zr4 O2 95.32(19) . . ?
O8 Zr4 O1 74.29(19) . . ?
O2 Zr4 O1 70.54(19) . . ?
O8 Zr4 O4 74.46(19) . . ?
O2 Zr4 O4 69.82(18) . . ?
O1 Zr4 O4 125.99(19) . . ?
O8 Zr4 O31 83.6(2) . . ?
O2 Zr4 O31 143.1(2) . . ?
O1 Zr4 O31 142.2(2) . . ?
O4 Zr4 O31 74.4(2) . . ?
O8 Zr4 O25 82.1(2) . . ?
O2 Zr4 O25 143.6(2) . . ?
O1 Zr4 O25 73.9(2) . . ?
O4 Zr4 O25 141.5(2) . . ?
O31 Zr4 O25 73.0(2) . . ?
O8 Zr4 O10 151.9(2) . . ?
O2 Zr4 O10 93.8(2) . . ?
O1 Zr4 O10 83.9(2) . . ?
O4 Zr4 O10 133.5(2) . . ?
O31 Zr4 O10 104.4(2) . . ?
O25 Zr4 O10 74.9(2) . . ?
O8 Zr4 O9 150.7(2) . . ?
O2 Zr4 O9 88.1(2) . . ?
O1 Zr4 O9 133.5(2) . . ?
O4 Zr4 O9 79.5(2) . . ?
O31 Zr4 O9 76.5(2) . . ?
O25 Zr4 O9 111.6(2) . . ?
O10 Zr4 O9 56.1(2) . . ?
O8 Zr4 Zr6 32.27(14) . . ?
O2 Zr4 Zr6 85.97(12) . . ?
O1 Zr4 Zr6 100.09(13) . . ?
O4 Zr4 Zr6 42.46(13) . . ?
O31 Zr4 Zr6 73.53(14) . . ?
O25 Zr4 Zr6 107.78(15) . . ?
O10 Zr4 Zr6 175.70(17) . . ?
O9 Zr4 Zr6 119.63(16) . . ?
O8 Zr4 Zr2 31.61(14) . . ?
O2 Zr4 Zr2 85.89(13) . . ?
O1 Zr4 Zr2 42.86(13) . . ?
O4 Zr4 Zr2 99.31(13) . . ?
O31 Zr4 Zr2 109.02(15) . . ?
O25 Zr4 Zr2 73.02(15) . . ?
O10 Zr4 Zr2 123.32(17) . . ?
O9 Zr4 Zr2 173.94(18) . . ?
Zr6 Zr4 Zr2 60.96(2) . . ?
O8 Zr4 Zr1 81.83(14) . . ?
O2 Zr4 Zr1 33.04(12) . . ?
O1 Zr4 Zr1 95.68(14) . . ?
O4 Zr4 Zr1 36.99(13) . . ?
O31 Zr4 Zr1 111.26(15) . . ?
O25 Zr4 Zr1 162.79(16) . . ?
O10 Zr4 Zr1 118.37(17) . . ?
O9 Zr4 Zr1 85.54(18) . . ?
Zr6 Zr4 Zr1 59.78(2) . . ?
Zr2 Zr4 Zr1 89.99(2) . . ?
O8 Zr4 Zr3 81.58(14) . . ?
O2 Zr4 Zr3 33.12(13) . . ?
O1 Zr4 Zr3 37.65(14) . . ?
O4 Zr4 Zr3 94.94(14) . . ?
O31 Zr4 Zr3 163.66(15) . . ?
O25 Zr4 Zr3 111.52(15) . . ?
O10 Zr4 Zr3 91.90(17) . . ?
O9 Zr4 Zr3 114.31(18) . . ?
Zr6 Zr4 Zr3 90.23(2) . . ?
Zr2 Zr4 Zr3 59.75(2) . . ?
Zr1 Zr4 Zr3 59.77(2) . . ?
O5 Zr5 O6 88.84(19) . . ?
O5 Zr5 O15 84.8(2) . . ?
O6 Zr5 O15 140.71(19) . . ?
O5 Zr5 O17 142.5(2) . . ?
O6 Zr5 O17 83.8(2) . . ?
O15 Zr5 O17 78.2(2) . . ?
O5 Zr5 O19 141.2(2) . . ?
O6 Zr5 O19 84.7(2) . . ?
O15 Zr5 O19 122.7(2) . . ?
O17 Zr5 O19 74.7(2) . . ?
O5 Zr5 O27 82.3(2) . . ?
O6 Zr5 O27 142.3(2) . . ?
O15 Zr5 O27 75.1(2) . . ?
O17 Zr5 O27 123.9(2) . . ?
O19 Zr5 O27 79.9(2) . . ?
O5 Zr5 O7 69.76(19) . . ?
O6 Zr5 O7 69.73(18) . . ?
O15 Zr5 O7 141.1(2) . . ?
O17 Zr5 O7 138.9(2) . . ?
O19 Zr5 O7 72.1(2) . . ?
O27 Zr5 O7 72.8(2) . . ?
O5 Zr5 O3 69.39(17) . . ?
O6 Zr5 O3 69.49(17) . . ?
O15 Zr5 O3 71.99(18) . . ?
O17 Zr5 O3 73.65(19) . . ?
O19 Zr5 O3 140.77(19) . . ?
O27 Zr5 O3 137.88(19) . . ?
O7 Zr5 O3 121.55(18) . . ?
O5 Zr5 Zr1 30.90(13) . . ?
O6 Zr5 Zr1 81.11(13) . . ?
O15 Zr5 Zr1 73.71(14) . . ?
O17 Zr5 Zr1 111.68(14) . . ?
O19 Zr5 Zr1 163.60(17) . . ?
O27 Zr5 Zr1 106.68(16) . . ?
O7 Zr5 Zr1 95.13(13) . . ?
O3 Zr5 Zr1 38.73(12) . . ?
O5 Zr5 Zr3 80.96(13) . . ?
O6 Zr5 Zr3 31.04(13) . . ?
O15 Zr5 Zr3 109.78(14) . . ?
O17 Zr5 Zr3 73.97(15) . . ?
O19 Zr5 Zr3 109.66(16) . . ?
O27 Zr5 Zr3 161.98(17) . . ?
O7 Zr5 Zr3 95.16(13) . . ?
O3 Zr5 Zr3 38.68(11) . . ?
Zr1 Zr5 Zr3 60.16(2) . . ?
O5 Zr5 Zr2 81.15(14) . . ?
O6 Zr5 Zr2 31.03(13) . . ?
O15 Zr5 Zr2 163.51(15) . . ?
O17 Zr5 Zr2 108.24(15) . . ?
O19 Zr5 Zr2 73.79(16) . . ?
O27 Zr5 Zr2 111.22(16) . . ?
O7 Zr5 Zr2 38.93(13) . . ?
O3 Zr5 Zr2 94.90(12) . . ?
Zr1 Zr5 Zr2 89.81(2) . . ?
Zr3 Zr5 Zr2 59.56(2) . . ?
O5 Zr5 Zr6 31.12(14) . . ?
O6 Zr5 Zr6 80.93(14) . . ?
O15 Zr5 Zr6 109.96(15) . . ?
O17 Zr5 Zr6 163.43(15) . . ?
O19 Zr5 Zr6 110.19(16) . . ?
O27 Zr5 Zr6 72.60(17) . . ?
O7 Zr5 Zr6 38.84(13) . . ?
O3 Zr5 Zr6 94.80(12) . . ?
Zr1 Zr5 Zr6 59.49(2) . . ?
Zr3 Zr5 Zr6 89.57(2) . . ?
Zr2 Zr5 Zr6 60.07(2) . . ?
O8 Zr6 O5 89.89(19) . . ?
O8 Zr6 O24 82.7(2) . . ?
O5 Zr6 O24 141.8(2) . . ?
O8 Zr6 O28 142.1(2) . . ?
O5 Zr6 O28 83.8(2) . . ?
O24 Zr6 O28 79.6(2) . . ?
O8 Zr6 O32 84.1(2) . . ?
O5 Zr6 O32 142.3(2) . . ?
O24 Zr6 O32 74.3(2) . . ?
O28 Zr6 O32 122.1(2) . . ?
O8 Zr6 O29 142.8(2) . . ?
O5 Zr6 O29 84.4(2) . . ?
O24 Zr6 O29 122.6(2) . . ?
O28 Zr6 O29 73.8(2) . . ?
O32 Zr6 O29 78.5(2) . . ?
O8 Zr6 O7 69.65(19) . . ?
O5 Zr6 O7 69.62(19) . . ?
O24 Zr6 O7 72.7(2) . . ?
O28 Zr6 O7 73.2(2) . . ?
O32 Zr6 O7 139.8(2) . . ?
O29 Zr6 O7 139.6(2) . . ?
O8 Zr6 O4 70.59(18) . . ?
O5 Zr6 O4 69.64(18) . . ?
O24 Zr6 O4 139.6(2) . . ?
O28 Zr6 O4 139.0(2) . . ?
O32 Zr6 O4 73.2(2) . . ?
O29 Zr6 O4 72.99(19) . . ?
O7 Zr6 O4 121.83(17) . . ?
O8 Zr6 Zr4 31.66(14) . . ?
O5 Zr6 Zr4 81.87(13) . . ?
O24 Zr6 Zr4 107.95(15) . . ?
O28 Zr6 Zr4 164.23(17) . . ?
O32 Zr6 Zr4 73.61(15) . . ?
O29 Zr6 Zr4 111.26(15) . . ?
O7 Zr6 Zr4 95.51(13) . . ?
O4 Zr6 Zr4 39.19(12) . . ?
O8 Zr6 Zr1 82.34(14) . . ?
O5 Zr6 Zr1 31.34(13) . . ?
O24 Zr6 Zr1 163.49(16) . . ?
O28 Zr6 Zr1 108.44(16) . . ?
O32 Zr6 Zr1 110.99(16) . . ?
O29 Zr6 Zr1 73.85(16) . . ?
O7 Zr6 Zr1 95.45(13) . . ?
O4 Zr6 Zr1 38.55(13) . . ?
Zr4 Zr6 Zr1 60.83(2) . . ?
O8 Zr6 Zr5 81.62(14) . . ?
O5 Zr6 Zr5 30.96(13) . . ?
O24 Zr6 Zr5 110.90(17) . . ?
O28 Zr6 Zr5 73.94(16) . . ?
O32 Zr6 Zr5 163.92(15) . . ?
O29 Zr6 Zr5 109.02(16) . . ?
O7 Zr6 Zr5 38.86(13) . . ?
O4 Zr6 Zr5 94.98(13) . . ?
Zr4 Zr6 Zr5 90.34(2) . . ?
Zr1 Zr6 Zr5 59.80(2) . . ?
O8 Zr6 Zr2 30.96(14) . . ?
O5 Zr6 Zr2 80.87(13) . . ?
O24 Zr6 Zr2 73.66(16) . . ?
O28 Zr6 Zr2 111.34(16) . . ?
O32 Zr6 Zr2 109.35(15) . . ?
O29 Zr6 Zr2 163.69(16) . . ?
O7 Zr6 Zr2 38.80(13) . . ?
O4 Zr6 Zr2 95.17(12) . . ?
Zr4 Zr6 Zr2 59.74(2) . . ?
Zr1 Zr6 Zr2 89.89(2) . . ?
Zr5 Zr6 Zr2 59.90(2) . . ?
Zr4 O1 Zr3 105.3(2) . . ?
Zr4 O1 Zr2 98.55(19) . . ?
Zr3 O1 Zr2 97.85(19) . . ?
Zr1 O2 Zr3 113.7(2) . . ?
Zr1 O2 Zr4 113.6(2) . . ?
Zr3 O2 Zr4 113.5(2) . . ?
Zr1 O3 Zr3 105.1(2) . . ?
Zr1 O3 Zr5 97.90(18) . . ?
Zr3 O3 Zr5 98.14(18) . . ?
Zr1 O4 Zr4 105.7(2) . . ?
Zr1 O4 Zr6 99.33(19) . . ?
Zr4 O4 Zr6 98.35(19) . . ?
Zr1 O5 Zr5 117.8(2) . . ?
Zr1 O5 Zr6 116.7(2) . . ?
Zr5 O5 Zr6 117.9(2) . . ?
Zr3 O6 Zr2 117.2(2) . . ?
Zr3 O6 Zr5 117.5(2) . . ?
Zr2 O6 Zr5 117.8(2) . . ?
Zr2 O7 Zr6 102.4(2) . . ?
Zr2 O7 Zr5 102.1(2) . . ?
Zr6 O7 Zr5 102.3(2) . . ?
Zr4 O8 Zr2 117.2(2) . . ?
Zr4 O8 Zr6 116.1(2) . . ?
Zr2 O8 Zr6 117.9(2) . . ?
C1A O9 Zr4 92.5(5) . . ?
C1A O10 Zr4 93.0(5) . . ?
C1B O11 Zr1 92.5(5) . . ?
C1B O12 Zr1 91.0(5) . . ?
C1C O13 Zr3 91.8(5) . . ?
C1C O14 Zr3 93.7(6) . . ?
C1I O15 Zr5 133.8(5) . . ?
C1I O16 Zr1 133.6(5) . . ?
C1D O17 Zr5 133.9(6) . . ?
C1D O18 Zr3 131.7(6) . . ?
C1L O19 Zr5 133.7(6) . . ?
C1L O20 Zr2 134.0(6) . . ?
C1E O21 Zr3 133.3(5) . . ?
C1E O22 Zr2 134.7(5) . . ?
C1K O23 Zr2 132.2(6) . . ?
C1K O24 Zr6 133.5(5) . . ?
C1J O25 Zr4 132.1(6) . . ?
C1J O26 Zr2 134.0(6) . . ?
C1H O27 Zr5 133.8(6) . . ?
C1H O28 Zr6 133.5(6) . . ?
C1G O29 Zr6 133.6(6) . . ?
C1G O30 Zr1 133.7(6) . . ?
C1F O31 Zr4 132.9(6) . . ?
C1F O32 Zr6 133.2(6) . . ?
C1M O34 H34 109.5 . . ?
C1 O35 H35 109.5 . . ?
C1N O38 H38 109.5 . . ?
O36 C1 O35 124.5(9) . . ?
O36 C1 C2 129.0(10) . . ?
O35 C1 C2 105.7(9) . . ?
O9 C1A O10 117.6(8) . . ?
O9 C1A C2A 122.3(10) . . ?
O10 C1A C2A 120.0(10) . . ?
O11 C1B O12 118.2(7) . . ?
O11 C1B C2B 121.8(9) . . ?
O12 C1B C2B 119.8(9) . . ?
O14 C1C O13 117.7(8) . . ?
O14 C1C C2C 115.5(10) . . ?
O13 C1C C2C 126.7(10) . . ?
O17 C1D O18 127.2(9) . . ?
O17 C1D C2D 115.9(9) . . ?
O18 C1D C2D 116.7(9) . . ?
O22 C1E O21 125.0(8) . . ?
O22 C1E C2E 119.0(9) . . ?
O21 C1E C2E 115.9(9) . . ?
O31 C1F O32 126.4(8) . . ?
O31 C1F C2F 116.2(9) . . ?
O32 C1F C2F 117.3(9) . . ?
O29 C1G O30 125.1(8) . . ?
O29 C1G C2G 118.5(9) . . ?
O30 C1G C2G 116.3(9) . . ?
O27 C1H O28 125.7(8) . . ?
O27 C1H C2H 118.9(10) . . ?
O28 C1H C2H 115.3(10) . . ?
O16 C1I O15 125.0(8) . . ?
O16 C1I C2I 118.0(8) . . ?
O15 C1I C2I 116.9(8) . . ?
O26 C1J O25 125.8(9) . . ?
O26 C1J C2J 120.3(9) . . ?
O25 C1J C2J 113.8(9) . . ?
O23 C1K O24 125.7(8) . . ?
O23 C1K C2K 117.6(8) . . ?
O24 C1K C2K 116.7(8) . . ?
O19 C1L O20 125.2(8) . . ?
O19 C1L C2L 115.6(8) . . ?
O20 C1L C2L 119.3(9) . . ?
O37 C1N O38 125.2(10) . . ?
O37 C1N C2N 127.1(13) . . ?
O38 C1N C2N 106.4(13) . . ?
C3 C2 C1 111.1(11) . . ?
C3 C2 C7 102.7(10) . . ?
C1 C2 C7 116.4(11) . . ?
C3 C2 H2 108.8 . . ?
C1 C2 H2 108.8 . . ?
C7 C2 H2 108.8 . . ?
C7A C2A C3A 97.9(11) . . ?
C7A C2A C1A 119.9(14) . . ?
C3A C2A C1A 116.5(12) . . ?
C7A C2A H2A 107.2 . . ?
C3A C2A H2A 107.2 . . ?
C1A C2A H2A 107.2 . . ?
C7B C2B C3B 105.4(8) . . ?
C7B C2B C1B 116.5(9) . . ?
C3B C2B C1B 112.5(8) . . ?
C7B C2B H2B 107.4 . . ?
C3B C2B H2B 107.4 . . ?
C1B C2B H2B 107.4 . . ?
C7C C2C C1C 113.8(12) . . ?
C7C C2C C3C 99.8(10) . . ?
C1C C2C C3C 113.5(9) . . ?
C7C C2C H2C 109.8 . . ?
C1C C2C H2C 109.8 . . ?
C3C C2C H2C 109.8 . . ?
C1D C2D C3D 118.6(13) . . ?
C1D C2D C7D 118.1(13) . . ?
C3D C2D C7D 105.4(10) . . ?
C1D C2D H2D 104.3 . . ?
C3D C2D H2D 104.3 . . ?
C7D C2D H2D 104.3 . . ?
C7E C2E C3E 106.1(10) . . ?
C7E C2E C1E 123.1(10) . . ?
C3E C2E C1E 113.8(10) . . ?
C7E C2E H2E 103.9 . . ?
C3E C2E H2E 103.9 . . ?
C1E C2E H2E 103.9 . . ?
C3F C2F C7F 108.3(12) . . ?
C3F C2F C1F 115.6(11) . . ?
C7F C2F C1F 116.7(11) . . ?
C3F C2F H2F 105.0 . . ?
C7F C2F H2F 105.0 . . ?
C1F C2F H2F 105.0 . . ?
C1G C2G C3G 117.9(9) . . ?
C1G C2G C7G 113.1(9) . . ?
C3G C2G C7G 101.8(9) . . ?
C1G C2G H2G 107.8 . . ?
C3G C2G H2G 107.8 . . ?
C7G C2G H2G 107.8 . . ?
C3H C2H C7H 103.5(11) . . ?
C3H C2H C1H 116.2(11) . . ?
C7H C2H C1H 114.3(10) . . ?
C3H C2H H2H 107.5 . . ?
C7H C2H H2H 107.5 . . ?
C1H C2H H2H 107.5 . . ?
C7I C2I C3I 103.4(9) . . ?
C7I C2I C1I 115.4(9) . . ?
C3I C2I C1I 115.5(8) . . ?
C7I C2I H2I 107.4 . . ?
C3I C2I H2I 107.4 . . ?
C1I C2I H2I 107.4 . . ?
C3J C2J C7J 109.0(13) . . ?
C3J C2J C1J 113.8(12) . . ?
C7J C2J C1J 115.9(10) . . ?
C3J C2J H2J 105.7 . . ?
C7J C2J H2J 105.7 . . ?
C1J C2J H2J 105.7 . . ?
C7K C2K C3K 104.1(9) . . ?
C7K C2K C1K 115.4(9) . . ?
C3K C2K C1K 116.9(8) . . ?
C7K C2K H2K 106.6 . . ?
C3K C2K H2K 106.6 . . ?
C1K C2K H2K 106.6 . . ?
C7L C2L C1L 115.7(9) . . ?
C7L C2L C3L 101.6(8) . . ?
C1L C2L C3L 113.2(8) . . ?
C7L C2L H2L 108.7 . . ?
C1L C2L H2L 108.7 . . ?
C3L C2L H2L 108.7 . . ?
C3M C2M C1M 118.9(14) . . ?
C3M C2M C7M 102.1(11) . . ?
C1M C2M C7M 108.6(12) . . ?
C3M C2M H2M 108.9 . . ?
C1M C2M H2M 108.9 . . ?
C7M C2M H2M 108.9 . . ?
C3N C2N C1N 118.4(17) . . ?
C3N C2N C7N 104.9(14) . . ?
C1N C2N C7N 121.8(18) . . ?
C3N C2N H2N 103.0 . . ?
C1N C2N H2N 103.0 . . ?
C7N C2N H2N 103.0 . . ?
C2 C3 C8 104.7(10) . . ?
C2 C3 C4 104.4(12) . . ?
C8 C3 C4 100.2(12) . . ?
C2 C3 H3 115.3 . . ?
C8 C3 H3 115.3 . . ?
C4 C3 H3 115.3 . . ?
C8A C3A C2A 115.5(13) . . ?
C8A C3A C4A 72.3(16) . . ?
C2A C3A C4A 95.2(15) . . ?
C8A C3A H3A 120.2 . . ?
C2A C3A H3A 120.2 . . ?
C4A C3A H3A 120.2 . . ?
C2B C3B C8B 100.8(9) . . ?
C2B C3B C4B 103.0(9) . . ?
C8B C3B C4B 97.4(10) . . ?
C2B C3B H3B 117.4 . . ?
C8B C3B H3B 117.4 . . ?
C4B C3B H3B 117.4 . . ?
C4C C3C C8C 86.8(12) . . ?
C4C C3C C2C 106.1(10) . . ?
C8C C3C C2C 95.9(11) . . ?
C4C C3C H3C 120.4 . . ?
C8C C3C H3C 120.4 . . ?
C2C C3C H3C 120.4 . . ?
C8D C3D C4D 91.2(15) . . ?
C8D C3D C2D 105.8(11) . . ?
C4D C3D C2D 88.2(15) . . ?
C8D C3D H3D 121.2 . . ?
C4D C3D H3D 121.2 . . ?
C2D C3D H3D 121.2 . . ?
C8E C3E C2E 109.0(11) . . ?
C8E C3E C4E 71.1(13) . . ?
C2E C3E C4E 107.0(15) . . ?
C8E C3E H3E 119.9 . . ?
C2E C3E H3E 119.9 . . ?
C4E C3E H3E 119.9 . . ?
C2F C3F C8F 100.2(13) . . ?
C2F C3F C4F 95.2(13) . . ?
C8F C3F C4F 85.2(15) . . ?
C2F C3F H3F 122.5 . . ?
C8F C3F H3F 122.5 . . ?
C4F C3F H3F 122.5 . . ?
C4G C3G C2G 106.8(12) . . ?
C4G C3G C8G 88.7(13) . . ?
C2G C3G C8G 98.6(10) . . ?
C4G C3G H3G 119.1 . . ?
C2G C3G H3G 119.1 . . ?
C8G C3G H3G 119.1 . . ?
C2H C3H C8H 101.1(11) . . ?
C2H C3H C4H 101.8(14) . . ?
C8H C3H C4H 86.7(17) . . ?
C2H C3H H3H 120.3 . . ?
C8H C3H H3H 120.3 . . ?
C4H C3H H3H 120.3 . . ?
C8I C3I C2I 106.1(10) . . ?
C8I C3I C4I 83.7(12) . . ?
C2I C3I C4I 101.8(10) . . ?
C8I C3I H3I 119.6 . . ?
C2I C3I H3I 119.6 . . ?
C4I C3I H3I 119.6 . . ?
C8K C3K C2K 100.5(10) . . ?
C8K C3K C4K 93.1(13) . . ?
C2K C3K C4K 105.6(11) . . ?
C8K C3K H3K 117.9 . . ?
C2K C3K H3K 117.9 . . ?
C4K C3K H3K 117.9 . . ?
C8L C3L C2L 102.1(9) . . ?
C8L C3L C4L 92.8(12) . . ?
C2L C3L C4L 103.8(10) . . ?
C8L C3L H3L 118.0 . . ?
C2L C3L H3L 118.0 . . ?
C4L C3L H3L 118.0 . . ?
C4M C3M C2M 105.9(13) . . ?
C4M C3M C8M 83.0(18) . . ?
C2M C3M C8M 98.1(13) . . ?
C4M C3M H3M 120.7 . . ?
C2M C3M H3M 120.7 . . ?
C8M C3M H3M 120.7 . . ?
C2N C3N C8N 102.7(16) . . ?
C2N C3N C4N 95.3(18) . . ?
C8N C3N C4N 89(2) . . ?
C2N C3N H3N 121.0 . . ?
C8N C3N H3N 121.0 . . ?
C4N C3N H3N 121.0 . . ?
C5 C4 C3 102.7(15) . . ?
C5 C4 H4 128.6 . . ?
C3 C4 H4 128.6 . . ?
C5A C4A C3A 109.8(19) . . ?
C5A C4A H4A 125.1 . . ?
C3A C4A H4A 125.1 . . ?
C5B C4B C3B 107.6(12) . . ?
C5B C4B H4B 126.2 . . ?
C3B C4B H4B 126.2 . . ?
C5C C4C C3C 113.8(14) . . ?
C5C C4C H4C 123.1 . . ?
C3C C4C H4C 123.1 . . ?
C5D C4D C3D 101.6(16) . . ?
C5D C4D H4D 129.2 . . ?
C3D C4D H4D 129.2 . . ?
C5E C4E C3E 106.2(16) . . ?
C5E C4E H4E 126.9 . . ?
C3E C4E H4E 126.9 . . ?
C5F C4F C3F 105.0(18) . . ?
C5F C4F H4F 127.5 . . ?
C3F C4F H4F 127.5 . . ?
C5G C4G C3G 109.6(19) . . ?
C5G C4G H4G 125.2 . . ?
C3G C4G H4G 125.2 . . ?
C5H C4H C3H 109(2) . . ?
C5H C4H H4H 125.5 . . ?
C3H C4H H4H 125.5 . . ?
C5I C4I C3I 109.2(15) . . ?
C5I C4I H4I 125.4 . . ?
C3I C4I H4I 125.4 . . ?
C5K C4K C3K 106.2(17) . . ?
C5K C4K H4K 126.9 . . ?
C3K C4K H4K 126.9 . . ?
C5L C4L C3L 104.5(14) . . ?
C5L C4L H4L 127.8 . . ?
C3L C4L H4L 127.8 . . ?
C5M C4M C3M 121(3) . . ?
C5M C4M H4M 119.5 . . ?
C3M C4M H4M 119.5 . . ?
C5N C4N C3N 120(2) . . ?
C5N C4N H4N 119.8 . . ?
C3N C4N H4N 119.8 . . ?
C4 C5 C6 111.2(15) . . ?
C4 C5 H5 124.4 . . ?
C6 C5 H5 124.4 . . ?
C4A C5A C6A 95.2(18) . . ?
C4A C5A H5A 132.4 . . ?
C6A C5A H5A 132.4 . . ?
C4B C5B C6B 107.8(13) . . ?
C4B C5B H5B 126.1 . . ?
C6B C5B H5B 126.1 . . ?
C4C C5C C6C 102.7(15) . . ?
C4C C5C H5C 128.7 . . ?
C6C C5C H5C 128.7 . . ?
C4D C5D C6D 114.6(16) . . ?
C4D C5D H5D 122.7 . . ?
C6D C5D H5D 122.7 . . ?
C4E C5E C6E 93.4(13) . . ?
C4E C5E H5E 133.3 . . ?
C6E C5E H5E 133.3 . . ?
C4F C5F C6F 113(2) . . ?
C4F C5F H5F 123.5 . . ?
C6F C5F H5F 123.5 . . ?
C4G C5G C6G 113(2) . . ?
C4G C5G H5G 123.4 . . ?
C6G C5G H5G 123.4 . . ?
C4H C5H C6H 101(3) . . ?
C4H C5H H5H 129.7 . . ?
C6H C5H H5H 129.7 . . ?
C4I C5I C6I 102.2(15) . . ?
C4I C5I H5I 128.9 . . ?
C6I C5I H5I 128.9 . . ?
C4K C5K C6K 109.8(18) . . ?
C4K C5K H5K 125.1 . . ?
C6K C5K H5K 125.1 . . ?
C4L C5L C6L 110.3(16) . . ?
C4L C5L H5L 124.8 . . ?
C6L C5L H5L 124.8 . . ?
C4M C5M C6M 81(2) . . ?
C4M C5M H5M 139.4 . . ?
C6M C5M H5M 139.4 . . ?
C4N C5N C6N 84(2) . . ?
C4N C5N H5N 138.2 . . ?
C6N C5N H5N 138.2 . . ?
C7 C6 C8 104.2(13) . . ?
C7 C6 C5 101.1(12) . . ?
C8 C6 C5 96.6(12) . . ?
C7 C6 H6 117.3 . . ?
C8 C6 H6 117.3 . . ?
C5 C6 H6 117.3 . . ?
C7A C6A C8A 103.5(12) . . ?
C7A C6A C5A 69.8(16) . . ?
C8A C6A C5A 91.7(15) . . ?
C7A C6A H6A 125.3 . . ?
C8A C6A H6A 125.3 . . ?
C5A C6A H6A 125.3 . . ?
C8B C6B C5B 101.0(11) . . ?
C8B C6B C7B 101.1(10) . . ?
C5B C6B C7B 101.4(10) . . ?
C8B C6B H6B 116.9 . . ?
C5B C6B H6B 116.9 . . ?
C7B C6B H6B 116.9 . . ?
C8C C6C C5C 103.7(14) . . ?
C8C C6C C7C 96.8(12) . . ?
C5C C6C C7C 91.1(12) . . ?
C8C C6C H6C 119.8 . . ?
C5C C6C H6C 119.8 . . ?
C7C C6C H6C 119.8 . . ?
C8D C6D C7D 111.7(11) . . ?
C8D C6D C5D 81.1(14) . . ?
C7D C6D C5D 81.0(15) . . ?
C8D C6D H6D 122.6 . . ?
C7D C6D H6D 122.6 . . ?
C5D C6D H6D 122.6 . . ?
C8E C6E C7E 105.1(11) . . ?
C8E C6E C5E 93.1(12) . . ?
C7E C6E C5E 90.9(14) . . ?
C8E C6E H6E 120.4 . . ?
C7E C6E H6E 120.4 . . ?
C5E C6E H6E 120.4 . . ?
C8F C6F C7F 105.1(13) . . ?
C8F C6F C5F 88.4(18) . . ?
C7F C6F C5F 77.8(15) . . ?
C8F C6F H6F 124.1 . . ?
C7F C6F H6F 124.1 . . ?
C5F C6F H6F 124.1 . . ?
C8G C6G C5G 87.9(17) . . ?
C8G C6G C7G 97.1(14) . . ?
C5G C6G C7G 104.5(18) . . ?
C8G C6G H6G 120.3 . . ?
C5G C6G H6G 120.3 . . ?
C7G C6G H6G 120.3 . . ?
C8H C6H C7H 105.6(17) . . ?
C8H C6H C5H 105(2) . . ?
C7H C6H C5H 83(2) . . ?
C8H C6H H6H 119.1 . . ?
C7H C6H H6H 119.1 . . ?
C5H C6H H6H 119.1 . . ?
C8I C6I C7I 106.4(13) . . ?
C8I C6I C5I 99.4(14) . . ?
C7I C6I C5I 87.8(14) . . ?
C8I C6I H6I 119.2 . . ?
C7I C6I H6I 119.2 . . ?
C5I C6I H6I 119.2 . . ?
C8K C6K C7K 102.4(11) . . ?
C8K C6K C5K 95.0(14) . . ?
C7K C6K C5K 97.1(14) . . ?
C8K C6K H6K 119.2 . . ?
C7K C6K H6K 119.2 . . ?
C5K C6K H6K 119.2 . . ?
C8L C6L C7L 105.1(10) . . ?
C8L C6L C5L 97.0(13) . . ?
C7L C6L C5L 89.9(12) . . ?
C8L C6L H6L 119.7 . . ?
C7L C6L H6L 119.7 . . ?
C5L C6L H6L 119.7 . . ?
C8M C6M C5M 117(2) . . ?
C8M C6M C7M 93.7(17) . . ?
C5M C6M C7M 86(2) . . ?
C8M C6M H6M 117.5 . . ?
C5M C6M H6M 117.5 . . ?
C7M C6M H6M 117.5 . . ?
C8N C6N C5N 120(2) . . ?
C8N C6N C7N 97(2) . . ?
C5N C6N C7N 89(2) . . ?
C8N C6N H6N 115.1 . . ?
C5N C6N H6N 115.1 . . ?
C7N C6N H6N 115.1 . . ?
C6 C7 C2 103.2(11) . . ?
C6 C7 H7A 111.1 . . ?
C2 C7 H7A 111.1 . . ?
C6 C7 H7B 111.1 . . ?
C2 C7 H7B 111.1 . . ?
H7A C7 H7B 109.1 . . ?
C2A C7A C6A 116.5(13) . . ?
C2A C7A H7A1 108.2 . . ?
C6A C7A H7A1 108.2 . . ?
C2A C7A H7A2 108.2 . . ?
C6A C7A H7A2 108.2 . . ?
H7A1 C7A H7A2 107.3 . . ?
C2B C7B C6B 102.7(9) . . ?
C2B C7B H7B1 111.2 . . ?
C6B C7B H7B1 111.2 . . ?
C2B C7B H7B2 111.2 . . ?
C6B C7B H7B2 111.2 . . ?
H7B1 C7B H7B2 109.1 . . ?
C2C C7C C6C 111.2(12) . . ?
C2C C7C H7C1 109.4 . . ?
C6C C7C H7C1 109.4 . . ?
C2C C7C H7C2 109.4 . . ?
C6C C7C H7C2 109.4 . . ?
H7C1 C7C H7C2 108.0 . . ?
C6D C7D C2D 105.0(11) . . ?
C6D C7D H7D1 110.8 . . ?
C2D C7D H7D1 110.8 . . ?
C6D C7D H7D2 110.8 . . ?
C2D C7D H7D2 110.8 . . ?
H7D1 C7D H7D2 108.8 . . ?
C2E C7E C6E 105.6(11) . . ?
C2E C7E H7E1 110.6 . . ?
C6E C7E H7E1 110.6 . . ?
C2E C7E H7E2 110.6 . . ?
C6E C7E H7E2 110.6 . . ?
H7E1 C7E H7E2 108.8 . . ?
C6F C7F C2F 107.6(13) . . ?
C6F C7F H7F1 110.2 . . ?
C2F C7F H7F1 110.2 . . ?
C6F C7F H7F2 110.2 . . ?
C2F C7F H7F2 110.2 . . ?
H7F1 C7F H7F2 108.5 . . ?
C6G C7G C2G 107.8(11) . . ?
C6G C7G H7G1 110.2 . . ?
C2G C7G H7G1 110.2 . . ?
C6G C7G H7G2 110.2 . . ?
C2G C7G H7G2 110.2 . . ?
H7G1 C7G H7G2 108.5 . . ?
C6H C7H C2H 104.4(12) . . ?
C6H C7H H7H1 110.9 . . ?
C2H C7H H7H1 110.9 . . ?
C6H C7H H7H2 110.9 . . ?
C2H C7H H7H2 110.9 . . ?
H7H1 C7H H7H2 108.9 . . ?
C2I C7I C6I 105.9(10) . . ?
C2I C7I H7I1 110.6 . . ?
C6I C7I H7I1 110.6 . . ?
C2I C7I H7I2 110.6 . . ?
C6I C7I H7I2 110.6 . . ?
H7I1 C7I H7I2 108.7 . . ?
C6K C7K C2K 105.5(10) . . ?
C6K C7K H7K1 110.6 . . ?
C2K C7K H7K1 110.6 . . ?
C6K C7K H7K2 110.6 . . ?
C2K C7K H7K2 110.6 . . ?
H7K1 C7K H7K2 108.8 . . ?
C6L C7L C2L 107.4(9) . . ?
C6L C7L H7L1 110.2 . . ?
C2L C7L H7L1 110.2 . . ?
C6L C7L H7L2 110.2 . . ?
C2L C7L H7L2 110.2 . . ?
H7L1 C7L H7L2 108.5 . . ?
C6M C7M C2M 102.2(12) . . ?
C6M C7M H7M1 111.3 . . ?
C2M C7M H7M1 111.3 . . ?
C6M C7M H7M2 111.3 . . ?
C2M C7M H7M2 111.3 . . ?
H7M1 C7M H7M2 109.2 . . ?
C2N C7N C6N 98.2(14) . . ?
C2N C7N H7N1 112.1 . . ?
C6N C7N H7N1 112.1 . . ?
C2N C7N H7N2 112.1 . . ?
C6N C7N H7N2 112.1 . . ?
H7N1 C7N H7N2 109.8 . . ?
C3 C8 C6 94.2(9) . . ?
C3 C8 H8A 112.9 . . ?
C6 C8 H8A 112.9 . . ?
C3 C8 H8B 112.9 . . ?
C6 C8 H8B 112.9 . . ?
H8A C8 H8B 110.3 . . ?
C3A C8A C6A 104.6(11) . . ?
C3A C8A H8A1 110.8 . . ?
C6A C8A H8A1 110.8 . . ?
C3A C8A H8A2 110.8 . . ?
C6A C8A H8A2 110.8 . . ?
H8A1 C8A H8A2 108.9 . . ?
C6B C8B C3B 95.8(9) . . ?
C6B C8B H8B1 112.6 . . ?
C3B C8B H8B1 112.6 . . ?
C6B C8B H8B2 112.6 . . ?
C3B C8B H8B2 112.6 . . ?
H8B1 C8B H8B2 110.1 . . ?
C6C C8C C3C 104.3(10) . . ?
C6C C8C H8C1 110.9 . . ?
C3C C8C H8C1 110.9 . . ?
C6C C8C H8C2 110.9 . . ?
C3C C8C H8C2 110.9 . . ?
H8C1 C8C H8C2 108.9 . . ?
C6D C8D C3D 107.6(11) . . ?
C6D C8D H8D1 110.2 . . ?
C3D C8D H8D1 110.2 . . ?
C6D C8D H8D2 110.2 . . ?
C3D C8D H8D2 110.2 . . ?
H8D1 C8D H8D2 108.5 . . ?
C3E C8E C6E 101.3(10) . . ?
C3E C8E H8E1 111.5 . . ?
C6E C8E H8E1 111.5 . . ?
C3E C8E H8E2 111.5 . . ?
C6E C8E H8E2 111.5 . . ?
H8E1 C8E H8E2 109.3 . . ?
C6F C8F C3F 109.5(13) . . ?
C6F C8F H8F1 109.8 . . ?
C3F C8F H8F1 109.8 . . ?
C6F C8F H8F2 109.8 . . ?
C3F C8F H8F2 109.8 . . ?
H8F1 C8F H8F2 108.2 . . ?
C6G C8G C3G 108.0(13) . . ?
C6G C8G H8G1 110.1 . . ?
C3G C8G H8G1 110.1 . . ?
C6G C8G H8G2 110.1 . . ?
C3G C8G H8G2 110.1 . . ?
H8G1 C8G H8G2 108.4 . . ?
C6H C8H C3H 102.9(13) . . ?
C6H C8H H8H1 111.2 . . ?
C3H C8H H8H1 111.2 . . ?
C6H C8H H8H2 111.2 . . ?
C3H C8H H8H2 111.2 . . ?
H8H1 C8H H8H2 109.1 . . ?
C6I C8I C3I 101.7(10) . . ?
C6I C8I H8I1 111.4 . . ?
C3I C8I H8I1 111.4 . . ?
C6I C8I H8I2 111.4 . . ?
C3I C8I H8I2 111.4 . . ?
H8I1 C8I H8I2 109.3 . . ?
C6K C8K C3K 101.1(10) . . ?
C6K C8K H8K1 111.6 . . ?
C3K C8K H8K1 111.6 . . ?
C6K C8K H8K2 111.6 . . ?
C3K C8K H8K2 111.6 . . ?
H8K1 C8K H8K2 109.4 . . ?
C6L C8L C3L 100.2(9) . . ?
C6L C8L H8L1 111.7 . . ?
C3L C8L H8L1 111.7 . . ?
C6L C8L H8L2 111.7 . . ?
C3L C8L H8L2 111.7 . . ?
H8L1 C8L H8L2 109.5 . . ?
C6M C8M C3M 96.8(15) . . ?
C6M C8M H8M1 112.4 . . ?
C3M C8M H8M1 112.4 . . ?
C6M C8M H8M2 112.4 . . ?
C3M C8M H8M2 112.4 . . ?
H8M1 C8M H8M2 109.9 . . ?
C6N C8N C3N 93.7(15) . . ?
C6N C8N H8N1 113.0 . . ?
C3N C8N H8N1 113.0 . . ?
C6N C8N H8N2 113.0 . . ?
C3N C8N H8N2 113.0 . . ?
H8N1 C8N H8N2 110.4 . . ?
C2J C3J C4J 120.0(19) . . ?
C2J C3J C8J 94.2(13) . . ?
C4J C3J C8J 107(2) . . ?
C2J C3J H3J 111.3 . . ?
C4J C3J H3J 111.3 . . ?
C8J C3J H3J 111.3 . . ?
C6J C7J C2J 100.6(14) . . ?
C6J C7J H7J1 111.7 . . ?
C2J C7J H7J1 111.7 . . ?
C6J C7J H7J2 111.7 . . ?
C2J C7J H7J2 111.7 . . ?
H7J1 C7J H7J2 109.4 . . ?
C4J C5J C6J 162(3) . . ?
C4J C5J H5J 98.8 . . ?
C6J C5J H5J 98.8 . . ?
C8J C6J C5J 70(2) . . ?
C8J C6J C7J 98(2) . . ?
C5J C6J C7J 100(3) . . ?
C8J C6J H6J 125.0 . . ?
C5J C6J H6J 125.0 . . ?
C7J C6J H6J 125.0 . . ?
C5J C4J C3J 66(2) . . ?
C5J C4J H4J 146.9 . . ?
C3J C4J H4J 146.9 . . ?
C6J C8J C3J 100.2(17) . . ?
C6J C8J H8J1 111.7 . . ?
C3J C8J H8J1 111.7 . . ?
C6J C8J H8J2 111.7 . . ?
C3J C8J H8J2 111.7 . . ?
H8J1 C8J H8J2 109.5 . . ?

loop_
_geom_bond_atom_site_label_1
_geom_bond_atom_site_label_2
_geom_bond_distance
_geom_bond_site_symmetry_2
_geom_bond_publ_flag
C1M O33 1.175(13) . ?
C1M O34 1.331(14) . ?
C1M C2M 1.544(17) . ?
Zr1 O5 2.028(5) . ?
Zr1 O2 2.093(5) . ?
Zr1 O4 2.200(5) . ?
Zr1 O16 2.205(6) . ?
Zr1 O3 2.207(5) . ?
Zr1 O30 2.208(6) . ?
Zr1 O11 2.242(6) . ?
Zr1 O12 2.271(5) . ?
Zr1 Zr6 3.4831(11) . ?
Zr1 Zr5 3.4944(10) . ?
Zr1 Zr3 3.5078(10) . ?
Zr1 Zr4 3.5197(11) . ?
Zr2 O6 2.051(5) . ?
Zr2 O8 2.054(5) . ?
Zr2 O26 2.178(6) . ?
Zr2 O22 2.192(5) . ?
Zr2 O20 2.211(6) . ?
Zr2 O23 2.226(5) . ?
Zr2 O7 2.263(5) . ?
Zr2 O1 2.397(5) . ?
Zr2 Zr4 3.4850(11) . ?
Zr2 Zr3 3.4898(10) . ?
Zr2 Zr5 3.5213(11) . ?
Zr2 Zr6 3.5276(11) . ?
Zr3 O6 2.037(5) . ?
Zr3 O2 2.097(5) . ?
Zr3 O21 2.187(5) . ?
Zr3 O3 2.213(5) . ?
Zr3 O1 2.230(5) . ?
Zr3 O14 2.253(6) . ?
Zr3 O18 2.254(6) . ?
Zr3 O13 2.290(5) . ?
Zr3 Zr5 3.5045(10) . ?
Zr3 Zr4 3.5207(11) . ?
Zr4 O8 2.027(5) . ?
Zr4 O2 2.114(5) . ?
Zr4 O1 2.198(5) . ?
Zr4 O4 2.216(5) . ?
Zr4 O31 2.217(6) . ?
Zr4 O25 2.239(6) . ?
Zr4 O10 2.270(5) . ?
Zr4 O9 2.289(6) . ?
Zr4 Zr6 3.4695(10) . ?
Zr5 O5 2.053(5) . ?
Zr5 O6 2.062(5) . ?
Zr5 O15 2.175(5) . ?
Zr5 O17 2.175(6) . ?
Zr5 O19 2.208(6) . ?
Zr5 O27 2.231(6) . ?
Zr5 O7 2.264(5) . ?
Zr5 O3 2.422(5) . ?
Zr5 Zr6 3.5259(11) . ?
Zr6 O8 2.062(5) . ?
Zr6 O5 2.063(5) . ?
Zr6 O24 2.185(6) . ?
Zr6 O28 2.187(6) . ?
Zr6 O32 2.189(6) . ?
Zr6 O29 2.202(6) . ?
Zr6 O7 2.263(5) . ?
Zr6 O4 2.367(5) . ?
O9 C1A 1.246(11) . ?
O10 C1A 1.258(11) . ?
O11 C1B 1.256(10) . ?
O12 C1B 1.261(10) . ?
O13 C1C 1.263(11) . ?
O14 C1C 1.259(11) . ?
O15 C1I 1.276(9) . ?
O16 C1I 1.250(10) . ?
O17 C1D 1.234(11) . ?
O18 C1D 1.259(11) . ?
O19 C1L 1.273(11) . ?
O20 C1L 1.284(10) . ?
O21 C1E 1.270(10) . ?
O22 C1E 1.263(10) . ?
O23 C1K 1.271(10) . ?
O24 C1K 1.286(10) . ?
O25 C1J 1.286(10) . ?
O26 C1J 1.235(10) . ?
O27 C1H 1.262(12) . ?
O28 C1H 1.271(12) . ?
O29 C1G 1.256(10) . ?
O30 C1G 1.268(11) . ?
O31 C1F 1.223(10) . ?
O32 C1F 1.267(11) . ?
O34 H34 0.8400 . ?
O35 C1 1.318(12) . ?
O35 H35 0.8400 . ?
O36 C1 1.179(11) . ?
O37 C1N 1.226(13) . ?
O38 C1N 1.233(14) . ?
O38 H38 0.8400 . ?
C1 C2 1.525(15) . ?
C1A C2A 1.478(13) . ?
C1B C2B 1.511(11) . ?
C1C C2C 1.501(13) . ?
C1D C2D 1.507(16) . ?
C1E C2E 1.486(12) . ?
C1F C2F 1.530(14) . ?
C1G C2G 1.496(12) . ?
C1H C2H 1.543(13) . ?
C1I C2I 1.522(12) . ?
C1J C2J 1.564(14) . ?
C1K C2K 1.547(12) . ?
C1L C2L 1.520(12) . ?
C1N C2N 1.49(2) . ?
C2 C3 1.482(13) . ?
C2 C7 1.538(13) . ?
C2 H2 1.0000 . ?
C2A C7A 1.393(15) . ?
C2A C3A 1.456(15) . ?
C2A H2A 1.0000 . ?
C2B C7B 1.485(12) . ?
C2B C3B 1.500(12) . ?
C2B H2B 1.0000 . ?
C2C C7C 1.479(14) . ?
C2C C3C 1.548(14) . ?
C2C H2C 1.0000 . ?
C2D C3D 1.510(14) . ?
C2D C7D 1.540(14) . ?
C2D H2D 1.0000 . ?
C2E C7E 1.416(12) . ?
C2E C3E 1.445(14) . ?
C2E H2E 1.0000 . ?
C2F C3F 1.471(14) . ?
C2F C7F 1.500(13) . ?
C2F H2F 1.0000 . ?
C2G C3G 1.498(12) . ?
C2G C7G 1.597(13) . ?
C2G H2G 1.0000 . ?
C2H C3H 1.469(14) . ?
C2H C7H 1.541(14) . ?
C2H H2H 1.0000 . ?
C2I C7I 1.498(12) . ?
C2I C3I 1.500(12) . ?
C2I H2I 1.0000 . ?
C2J C3J 1.500(15) . ?
C2J C7J 1.550(15) . ?
C2J H2J 1.0000 . ?
C2K C7K 1.503(12) . ?
C2K C3K 1.522(12) . ?
C2K H2K 1.0000 . ?
C2L C7L 1.483(11) . ?
C2L C3L 1.547(12) . ?
C2L H2L 1.0000 . ?
C2M C3M 1.458(14) . ?
C2M C7M 1.589(16) . ?
C2M H2M 1.0000 . ?
C2N C3N 1.454(15) . ?
C2N C7N 1.518(16) . ?
C2N H2N 1.0000 . ?
C3 C8 1.505(12) . ?
C3 C4 1.520(15) . ?
C3 H3 1.0000 . ?
C3A C8A 1.386(15) . ?
C3A C4A 1.610(19) . ?
C3A H3A 1.0000 . ?
C3B C8B 1.515(12) . ?
C3B C4B 1.542(14) . ?
C3B H3B 1.0000 . ?
C3C C4C 1.509(15) . ?
C3C C8C 1.515(14) . ?
C3C H3C 1.0000 . ?
C3D C8D 1.471(13) . ?
C3D C4D 1.504(16) . ?
C3D H3D 1.0000 . ?
C3E C8E 1.432(13) . ?
C3E C4E 1.570(18) . ?
C3E H3E 1.0000 . ?
C3F C8F 1.521(15) . ?
C3F C4F 1.587(17) . ?
C3F H3F 1.0000 . ?
C3G C4G 1.469(15) . ?
C3G C8G 1.512(14) . ?
C3G H3G 1.0000 . ?
C3H C8H 1.529(14) . ?
C3H C4H 1.541(17) . ?
C3H H3H 1.0000 . ?
C3I C8I 1.479(14) . ?
C3I C4I 1.633(15) . ?
C3I H3I 1.0000 . ?
C3K C8K 1.482(13) . ?
C3K C4K 1.522(15) . ?
C3K H3K 1.0000 . ?
C3L C8L 1.476(13) . ?
C3L C4L 1.565(15) . ?
C3L H3L 1.0000 . ?
C3M C4M 1.446(16) . ?
C3M C8M 1.521(16) . ?
C3M H3M 1.0000 . ?
C3N C8N 1.473(15) . ?
C3N C4N 1.498(18) . ?
C3N H3N 1.0000 . ?
C4 C5 1.319(15) . ?
C4 H4 0.9500 . ?
C4A C5A 1.30(2) . ?
C4A H4A 0.9500 . ?
C4B C5B 1.294(14) . ?
C4B H4B 0.9500 . ?
C4C C5C 1.276(14) . ?
C4C H4C 0.9500 . ?
C4D C5D 1.360(16) . ?
C4D H4D 0.9500 . ?
C4E C5E 1.303(18) . ?
C4E H4E 0.9500 . ?
C4F C5F 1.312(17) . ?
C4F H4F 0.9500 . ?
C4G C5G 1.282(16) . ?
C4G H4G 0.9500 . ?
C4H C5H 1.320(19) . ?
C4H H4H 0.9500 . ?
C4I C5I 1.281(15) . ?
C4I H4I 0.9500 . ?
C4K C5K 1.301(17) . ?
C4K H4K 0.9500 . ?
C4L C5L 1.274(15) . ?
C4L H4L 0.9500 . ?
C4M C5M 1.298(19) . ?
C4M H4M 0.9500 . ?
C4N C5N 1.295(18) . ?
C4N H4N 0.9500 . ?
C5 C6 1.520(16) . ?
C5 H5 0.9500 . ?
C5A C6A 1.601(18) . ?
C5A H5A 0.9500 . ?
C5B C6B 1.503(14) . ?
C5B H5B 0.9500 . ?
C5C C6C 1.454(14) . ?
C5C H5C 0.9500 . ?
C5D C6D 1.604(17) . ?
C5D H5D 0.9500 . ?
C5E C6E 1.587(17) . ?
C5E H5E 0.9500 . ?
C5F C6F 1.592(18) . ?
C5F H5F 0.9500 . ?
C5G C6G 1.486(17) . ?
C5G H5G 0.9500 . ?
C5H C6H 1.514(19) . ?
C5H H5H 0.9500 . ?
C5I C6I 1.544(16) . ?
C5I H5I 0.9500 . ?
C5K C6K 1.540(16) . ?
C5K H5K 0.9500 . ?
C5L C6L 1.530(15) . ?
C5L H5L 0.9500 . ?
C5M C6M 1.49(2) . ?
C5M H5M 0.9500 . ?
C5N C6N 1.484(19) . ?
C5N H5N 0.9500 . ?
C6 C7 1.492(15) . ?
C6 C8 1.505(13) . ?
C6 H6 1.0000 . ?
C6A C7A 1.438(15) . ?
C6A C8A 1.452(14) . ?
C6A H6A 1.0000 . ?
C6B C8B 1.480(13) . ?
C6B C7B 1.540(13) . ?
C6B H6B 1.0000 . ?
C6C C8C 1.382(14) . ?
C6C C7C 1.484(14) . ?
C6C H6C 1.0000 . ?
C6D C8D 1.417(14) . ?
C6D C7D 1.450(14) . ?
C6D H6D 1.0000 . ?
C6E C8E 1.452(14) . ?
C6E C7E 1.469(14) . ?
C6E H6E 1.0000 . ?
C6F C8F 1.434(15) . ?
C6F C7F 1.457(15) . ?
C6F H6F 1.0000 . ?
C6G C8G 1.405(16) . ?
C6G C7G 1.493(15) . ?
C6G H6G 1.0000 . ?
C6H C8H 1.351(16) . ?
C6H C7H 1.481(17) . ?
C6H H6H 1.0000 . ?
C6I C8I 1.433(14) . ?
C6I C7I 1.504(14) . ?
C6I H6I 1.0000 . ?
C6K C8K 1.460(14) . ?
C6K C7K 1.486(14) . ?
C6K H6K 1.0000 . ?
C6L C8L 1.448(13) . ?
C6L C7L 1.467(13) . ?
C6L H6L 1.0000 . ?
C6M C8M 1.452(18) . ?
C6M C7M 1.552(17) . ?
C6M H6M 1.0000 . ?
C6N C8N 1.470(17) . ?
C6N C7N 1.524(18) . ?
C6N H6N 1.0000 . ?
C7 H7A 0.9900 . ?
C7 H7B 0.9900 . ?
C7A H7A1 0.9900 . ?
C7A H7A2 0.9900 . ?
C7B H7B1 0.9900 . ?
C7B H7B2 0.9900 . ?
C7C H7C1 0.9900 . ?
C7C H7C2 0.9900 . ?
C7D H7D1 0.9900 . ?
C7D H7D2 0.9900 . ?
C7E H7E1 0.9900 . ?
C7E H7E2 0.9900 . ?
C7F H7F1 0.9900 . ?
C7F H7F2 0.9900 . ?
C7G H7G1 0.9900 . ?
C7G H7G2 0.9900 . ?
C7H H7H1 0.9900 . ?
C7H H7H2 0.9900 . ?
C7I H7I1 0.9900 . ?
C7I H7I2 0.9900 . ?
C7K H7K1 0.9900 . ?
C7K H7K2 0.9900 . ?
C7L H7L1 0.9900 . ?
C7L H7L2 0.9900 . ?
C7M H7M1 0.9900 . ?
C7M H7M2 0.9900 . ?
C7N H7N1 0.9900 . ?
C7N H7N2 0.9900 . ?
C8 H8A 0.9900 . ?
C8 H8B 0.9900 . ?
C8A H8A1 0.9900 . ?
C8A H8A2 0.9900 . ?
C8B H8B1 0.9900 . ?
C8B H8B2 0.9900 . ?
C8C H8C1 0.9900 . ?
C8C H8C2 0.9900 . ?
C8D H8D1 0.9900 . ?
C8D H8D2 0.9900 . ?
C8E H8E1 0.9900 . ?
C8E H8E2 0.9900 . ?
C8F H8F1 0.9900 . ?
C8F H8F2 0.9900 . ?
C8G H8G1 0.9900 . ?
C8G H8G2 0.9900 . ?
C8H H8H1 0.9900 . ?
C8H H8H2 0.9900 . ?
C8I H8I1 0.9900 . ?
C8I H8I2 0.9900 . ?
C8K H8K1 0.9900 . ?
C8K H8K2 0.9900 . ?
C8L H8L1 0.9900 . ?
C8L H8L2 0.9900 . ?
C8M H8M1 0.9900 . ?
C8M H8M2 0.9900 . ?
C8N H8N1 0.9900 . ?
C8N H8N2 0.9900 . ?
C3J C4J 1.528(19) . ?
C3J C8J 1.535(16) . ?
C3J H3J 1.0000 . ?
C7J C6J 1.524(18) . ?
C7J H7J1 0.9900 . ?
C7J H7J2 0.9900 . ?
C5J C4J 1.30(2) . ?
C5J C6J 1.50(2) . ?
C5J H5J 0.9500 . ?
C6J C8J 1.491(19) . ?
C6J H6J 1.0000 . ?
C4J H4J 0.9500 . ?
C8J H8J1 0.9900 . ?
C8J H8J2 0.9900 . ?
